data_4326490
loop_
_publ_author_name
'Mohd Zulkefeli'
'Asami Suzuki'
'Motoo Shiro'
'Yosuke Hisamatsu'
'Eiichi Kimura'
'Shin Aoki'

_publ_section_title
;
 Selective Hydrolysis of Phosphate Monoester by a Supramolecular
 Phosphatase Formed by the Self-Assembly of a Bis(Zn2+-cyclen) Complex,
 Cyanuric Acid, and Copper in an Aqueous Solution (Cyclen =
 1,4,7,10-Tetraazacyclododecane)
;
_journal_name_full 'Inorganic Chemistry'
_journal_page_first 10113
_journal_page_last 10123
_journal_paper_doi 10.1021/ic201072q
_journal_volume 50
_journal_year 2011
_chemical_formula_moiety 'C124 H207.186 Cu4 I0.407 N52 O19.593 Zn8, 8.540(H2 O), 4.932(N O3), I3.593'
_chemical_formula_sum 'C124 H224.266 Cu4 I4 N56.932 O42.929 Zn8'
_chemical_formula_weight 4484.50
_space_group_IT_number 2
_symmetry_cell_setting triclinic
_symmetry_Int_Tables_number 2
_symmetry_space_group_name_Hall '-P 1'
_symmetry_space_group_name_H-M 'P -1'
_atom_sites_solution_hydrogens geom
_atom_sites_solution_primary direct
_atom_sites_solution_secondary difmap
_cell_angle_alpha 80.048(6)
_cell_angle_beta 87.810(6)
_cell_angle_gamma 63.549(4)
_cell_formula_units_Z 2
_cell_length_a 16.1372(3)
_cell_length_b 17.1272(3)
_cell_length_c 41.600(3)
_cell_measurement_reflns_used 84188
_cell_measurement_temperature 93
_cell_measurement_theta_max 68.31
_cell_measurement_theta_min 3.61
_cell_volume 10129.3(9)
_computing_cell_refinement 'PROCESS-AUTO (Rigaku, 1998)'
_computing_data_collection 'PROCESS-AUTO (Rigaku, 1998)'
_computing_data_reduction 'CrystalStructure (Rigaku & RAC 2007)'
_computing_molecular_graphics 'ORTEP (Johnson, 1976)'
_computing_publication_material 'CrystalStructure (Rigaku & RAC 2007)'
_computing_structure_refinement 'SHELXL97 (Sheldrick, 1997)'
_computing_structure_solution 'SHELXS97 (Sheldrick, 1997)'
_diffrn_ambient_temperature 93
_diffrn_detector_area_resol_mean 10.000
_diffrn_measured_fraction_theta_full 0.956
_diffrn_measured_fraction_theta_max 0.956
_diffrn_measurement_device_type 'Rigaku R-AXIS RAPID'
_diffrn_measurement_method \w
_diffrn_radiation_type 'Cu K\a'
_diffrn_radiation_wavelength 1.54187
_diffrn_reflns_av_R_equivalents 0.0556
_diffrn_reflns_limit_h_max 19
_diffrn_reflns_limit_h_min -18
_diffrn_reflns_limit_k_max 20
_diffrn_reflns_limit_k_min -20
_diffrn_reflns_limit_l_max 48
_diffrn_reflns_limit_l_min -49
_diffrn_reflns_number 118008
_diffrn_reflns_theta_full 68.24
_diffrn_reflns_theta_max 68.24
_diffrn_standards_number 0
_exptl_absorpt_coefficient_mu 6.894
_exptl_absorpt_correction_T_max 0.502
_exptl_absorpt_correction_T_min 0.346
_exptl_absorpt_correction_type multi-scan
_exptl_absorpt_process_details 'ABSCOR (Rigaku, 1995)'
_exptl_crystal_colour blue
_exptl_crystal_density_diffrn 1.470
_exptl_crystal_description block
_exptl_crystal_F_000 4556.44
_exptl_crystal_size_max 0.150
_exptl_crystal_size_mid 0.130
_exptl_crystal_size_min 0.100
_platon_squeeze_details
;
;
_refine_diff_density_max 3.260
_refine_diff_density_min -1.940
_refine_ls_extinction_method none
_refine_ls_goodness_of_fit_ref 1.146
_refine_ls_hydrogen_treatment constr
_refine_ls_number_parameters 2167
_refine_ls_number_reflns 35454
_refine_ls_number_restraints 4680
_refine_ls_R_factor_gt 0.1091
_refine_ls_shift/su_max 0.008
_refine_ls_structure_factor_coef Fsqd
_refine_ls_weighting_details 'w = 1/[\s^2^(Fo^2^)+(0.2000P)^2^+0.0000P] where P=(Fo^2^+2Fc^2^)/3'
_refine_ls_weighting_scheme calc
_refine_ls_wR_factor_ref 0.3380
_reflns_number_gt 22149
_reflns_number_total 35454
_reflns_threshold_expression F^2^>2.0\s(F^2^)
_cod_data_source_file ic201072q_si_003.cif
_cod_data_source_block compound-3
_cod_database_code 4326490

loop_
_symmetry_equiv_pos_site_id
_symmetry_equiv_pos_as_xyz
1 +X,+Y,+Z
2 -X,-Y,-Z

loop_
_atom_site_label
_atom_site_type_symbol
_atom_site_fract_x
_atom_site_fract_y
_atom_site_fract_z
_atom_site_U_iso_or_equiv
_atom_site_adp_type
_atom_site_occupancy
_atom_site_symmetry_multiplicity
_atom_site_calc_flag
_atom_site_refinement_flags
_atom_site_disorder_assembly
_atom_site_disorder_group
Zn1 Zn 0.73097(8) 0.50523(8) 0.45221(3) 0.0474(3) Uani 1.0 2 d . . .
Zn2 Zn 1.13411(9) 0.43425(8) 0.09661(3) 0.0461(3) Uani 1.0 2 d . . .
Zn3 Zn 0.36270(9) 0.63509(10) 0.39682(3) 0.0546(4) Uani 1.0 2 d . . .
Zn4 Zn 0.75381(9) 0.66038(8) 0.04587(3) 0.0471(3) Uani 1.0 2 d . . .
N1 N 0.7906(6) 0.5330(5) 0.40378(15) 0.0823(17) Uani 1.0 2 d . . .
C1 C 0.7656(8) 0.6303(6) 0.3998(2) 0.084(2) Uani 1.0 2 d . . .
H1A H 0.8145 0.6413 0.3877 0.1004 Uiso 1.0 2 d . . .
H1B H 0.7069 0.6646 0.3865 0.1004 Uiso 1.0 2 d . . .
C2 C 0.7548(9) 0.6625(8) 0.4306(3) 0.091(2) Uani 1.0 2 d . . .
H2A H 0.8164 0.6384 0.4418 0.1092 Uiso 1.0 2 d . . .
H2B H 0.7290 0.7278 0.4261 0.1092 Uiso 1.0 2 d . . .
N2 N 0.6945(6) 0.6373(5) 0.45181(16) 0.0809(17) Uani 1.0 2 d . . .
H2 H 0.6347 0.6697 0.4426 0.0971 Uiso 1.0 2 d . . .
C3 C 0.6914(8) 0.6523(6) 0.48611(19) 0.087(3) Uani 1.0 2 d . . .
H3A H 0.6950 0.7083 0.4866 0.1045 Uiso 1.0 2 d . . .
H3B H 0.6322 0.6573 0.4954 0.1045 Uiso 1.0 2 d . . .
C4 C 0.7701(8) 0.5775(6) 0.5058(3) 0.084(3) Uani 1.0 2 d . . .
H4A H 0.8290 0.5777 0.4984 0.1005 Uiso 1.0 2 d . . .
H4B H 0.7645 0.5846 0.5291 0.1005 Uiso 1.0 2 d . . .
N3 N 0.7715(6) 0.4931(4) 0.50275(15) 0.0788(19) Uani 1.0 2 d . . .
H3 H 0.7290 0.4833 0.5165 0.0946 Uiso 1.0 2 d . . .
C5 C 0.8629(7) 0.4174(6) 0.5095(3) 0.093(3) Uani 1.0 2 d . . .
H5A H 0.9109 0.4387 0.5057 0.1115 Uiso 1.0 2 d . . .
H5B H 0.8686 0.3900 0.5328 0.1115 Uiso 1.0 2 d . . .
C6 C 0.8802(9) 0.3502(6) 0.48936(19) 0.104(3) Uani 1.0 2 d . . .
H6A H 0.9476 0.3109 0.4903 0.1248 Uiso 1.0 2 d . . .
H6B H 0.8492 0.3136 0.4989 0.1248 Uiso 1.0 2 d . . .
N4 N 0.8488(6) 0.3853(5) 0.45553(16) 0.099(3) Uani 1.0 2 d . . .
H4 H 0.8279 0.3468 0.4497 0.1184 Uiso 1.0 2 d . . .
C7 C 0.9136(7) 0.3887(7) 0.4307(3) 0.098(3) Uani 1.0 2 d . . .
H7A H 0.9156 0.3516 0.4146 0.1180 Uiso 1.0 2 d . . .
H7B H 0.9764 0.3635 0.4411 0.1180 Uiso 1.0 2 d . . .
C8 C 0.8891(6) 0.4787(7) 0.4135(3) 0.101(3) Uani 1.0 2 d . . .
H8A H 0.9256 0.4750 0.3937 0.1206 Uiso 1.0 2 d . . .
H8B H 0.9077 0.5094 0.4278 0.1206 Uiso 1.0 2 d . . .
C9 C 0.7447(9) 0.5183(8) 0.3759(3) 0.0713(18) Uani 1.0 2 d . . .
H9A H 0.6804 0.5659 0.3726 0.0856 Uiso 1.0 2 d . . .
H9B H 0.7412 0.4616 0.3826 0.0856 Uiso 1.0 2 d . . .
N5 N 0.8515(7) 0.4412(5) 0.29812(17) 0.0582(15) Uani 1.0 2 d . . .
C10 C 0.8110(8) 0.4458(6) 0.3269(2) 0.0629(18) Uani 1.0 2 d . . .
H10 H 0.7960 0.3994 0.3365 0.0755 Uiso 1.0 2 d . . .
C11 C 0.7903(9) 0.5160(6) 0.3433(2) 0.0679(18) Uani 1.0 2 d . . .
C12 C 0.8113(9) 0.5832(6) 0.3286(3) 0.0699(19) Uani 1.0 2 d . . .
H12 H 0.7938 0.6342 0.3383 0.0838 Uiso 1.0 2 d . . .
C13 C 0.8573(8) 0.5768(6) 0.2999(3) 0.0659(18) Uani 1.0 2 d . . .
H13 H 0.8769 0.6203 0.2907 0.0790 Uiso 1.0 2 d . . .
C14 C 0.8747(8) 0.5056(6) 0.2845(2) 0.0603(16) Uani 1.0 2 d . . .
N6 N 0.9238(6) 0.4253(5) 0.24052(16) 0.0532(14) Uani 1.0 2 d . . .
C15 C 0.9136(8) 0.4974(6) 0.25203(18) 0.0582(15) Uani 1.0 2 d . . .
C16 C 0.9384(8) 0.5593(5) 0.23405(19) 0.0613(18) Uani 1.0 2 d . . .
H16 H 0.9367 0.6071 0.2432 0.0735 Uiso 1.0 2 d . . .
C17 C 0.9658(8) 0.5496(6) 0.20247(19) 0.0623(18) Uani 1.0 2 d . . .
H17 H 0.9780 0.5938 0.1890 0.0748 Uiso 1.0 2 d . . .
C18 C 0.9756(8) 0.4757(6) 0.19041(17) 0.0564(16) Uani 1.0 2 d . . .
C19 C 0.9547(8) 0.4141(5) 0.21052(18) 0.0545(17) Uani 1.0 2 d . . .
H19 H 0.9626 0.3623 0.2028 0.0654 Uiso 1.0 2 d . . .
C20 C 1.0027(7) 0.4664(7) 0.1552(3) 0.0557(17) Uani 1.0 2 d . . .
H20A H 0.9774 0.4294 0.1476 0.0669 Uiso 1.0 2 d . . .
H20B H 0.9727 0.5259 0.1414 0.0669 Uiso 1.0 2 d . . .
N7 N 1.1037(5) 0.4273(4) 0.14965(15) 0.0534(13) Uani 1.0 2 d . . .
C21 C 1.1474(7) 0.4790(5) 0.16042(17) 0.0592(16) Uani 1.0 2 d . . .
H21A H 1.1267 0.4916 0.1825 0.0710 Uiso 1.0 2 d . . .
H21B H 1.2155 0.4429 0.1620 0.0710 Uiso 1.0 2 d . . .
C22 C 1.1247(7) 0.5627(5) 0.13820(17) 0.0613(17) Uani 1.0 2 d . . .
H22A H 1.1601 0.5918 0.1453 0.0736 Uiso 1.0 2 d . . .
H22B H 1.0579 0.6028 0.1390 0.0736 Uiso 1.0 2 d . . .
N8 N 1.1470(5) 0.5475(4) 0.10440(14) 0.0609(14) Uani 1.0 2 d . . .
H8 H 1.1039 0.5963 0.0904 0.0731 Uiso 1.0 2 d . . .
C23 C 1.2401(6) 0.5364(7) 0.0950(2) 0.0620(17) Uani 1.0 2 d . . .
H23A H 1.2860 0.4968 0.1128 0.0744 Uiso 1.0 2 d . . .
H23B H 1.2413 0.5946 0.0916 0.0744 Uiso 1.0 2 d . . .
C24 C 1.2659(7) 0.4982(5) 0.06437(19) 0.0609(17) Uani 1.0 2 d . . .
H24A H 1.2268 0.5423 0.0457 0.0730 Uiso 1.0 2 d . . .
H24B H 1.3314 0.4840 0.0600 0.0730 Uiso 1.0 2 d . . .
N9 N 1.2533(5) 0.4180(4) 0.06736(15) 0.0574(15) Uani 1.0 2 d . . .
H9 H 1.2426 0.4096 0.0467 0.0689 Uiso 1.0 2 d . . .
C25 C 1.3312(5) 0.3373(5) 0.0843(3) 0.0590(18) Uani 1.0 2 d . . .
H25A H 1.3507 0.3492 0.1044 0.0708 Uiso 1.0 2 d . . .
H25B H 1.3846 0.3184 0.0699 0.0708 Uiso 1.0 2 d . . .
C26 C 1.3005(6) 0.2660(5) 0.09259(18) 0.0573(18) Uani 1.0 2 d . . .
H26A H 1.2855 0.2511 0.0723 0.0688 Uiso 1.0 2 d . . .
H26B H 1.3511 0.2120 0.1049 0.0688 Uiso 1.0 2 d . . .
N10 N 1.2174(5) 0.2968(4) 0.11266(13) 0.0512(14) Uani 1.0 2 d . . .
H10A H 1.1833 0.2670 0.1094 0.0614 Uiso 1.0 2 d . . .
C27 C 1.2375(6) 0.2830(6) 0.14792(15) 0.0535(18) Uani 1.0 2 d . . .
H27A H 1.2842 0.3034 0.1517 0.0642 Uiso 1.0 2 d . . .
H27B H 1.2635 0.2190 0.1571 0.0642 Uiso 1.0 2 d . . .
C28 C 1.1521(6) 0.3322(5) 0.16476(17) 0.0522(17) Uani 1.0 2 d . . .
H28A H 1.1683 0.3272 0.1880 0.0627 Uiso 1.0 2 d . . .
H28B H 1.1097 0.3049 0.1641 0.0627 Uiso 1.0 2 d . . .
N11 N 0.3973(6) 0.6508(5) 0.34473(16) 0.0744(15) Uani 1.0 2 d . . .
C29 C 0.3637(10) 0.7475(6) 0.33439(18) 0.087(2) Uani 1.0 2 d . . .
H29A H 0.3942 0.7582 0.3142 0.1042 Uiso 1.0 2 d . . .
H29B H 0.2962 0.7749 0.3292 0.1042 Uiso 1.0 2 d . . .
C30 C 0.3806(8) 0.7907(7) 0.3588(2) 0.083(2) Uani 1.0 2 d . . .
H30A H 0.3447 0.8557 0.3522 0.0995 Uiso 1.0 2 d . . .
H30B H 0.4471 0.7766 0.3594 0.0995 Uiso 1.0 2 d . . .
N12 N 0.3556(6) 0.7642(5) 0.39148(16) 0.0704(16) Uani 1.0 2 d . . .
H12A H 0.4001 0.7604 0.4060 0.0845 Uiso 1.0 2 d . . .
C31 C 0.2646(7) 0.8246(6) 0.4022(3) 0.079(2) Uani 1.0 2 d . . .
H31A H 0.2174 0.8441 0.3842 0.0952 Uiso 1.0 2 d . . .
H31B H 0.2677 0.8777 0.4072 0.0952 Uiso 1.0 2 d . . .
C32 C 0.2370(7) 0.7809(7) 0.4314(3) 0.081(2) Uani 1.0 2 d . . .
H32A H 0.2769 0.7722 0.4505 0.0973 Uiso 1.0 2 d . . .
H32B H 0.1721 0.8193 0.4360 0.0973 Uiso 1.0 2 d . . .
N13 N 0.2452(5) 0.6949(5) 0.42650(17) 0.0726(17) Uani 1.0 2 d . . .
H13A H 0.2542 0.6581 0.4466 0.0871 Uiso 1.0 2 d . . .
C33 C 0.1648(6) 0.7015(7) 0.4088(3) 0.084(2) Uani 1.0 2 d . . .
H33A H 0.1463 0.7504 0.3898 0.1005 Uiso 1.0 2 d . . .
H33B H 0.1120 0.7146 0.4233 0.1005 Uiso 1.0 2 d . . .
C34 C 0.1884(7) 0.6170(8) 0.3973(3) 0.083(2) Uani 1.0 2 d . . .
H34A H 0.1989 0.5697 0.4164 0.1000 Uiso 1.0 2 d . . .
H34B H 0.1359 0.6235 0.3838 0.1000 Uiso 1.0 2 d . . .
N14 N 0.2725(6) 0.5915(6) 0.37799(16) 0.0790(17) Uani 1.0 2 d . . .
H14 H 0.3026 0.5301 0.3802 0.0948 Uiso 1.0 2 d . . .
C35 C 0.2563(7) 0.6297(10) 0.34308(19) 0.088(2) Uani 1.0 2 d . . .
H35A H 0.2269 0.6008 0.3322 0.1056 Uiso 1.0 2 d . . .
H35B H 0.2132 0.6937 0.3404 0.1056 Uiso 1.0 2 d . . .
C36 C 0.3430(7) 0.6183(8) 0.3274(2) 0.0845(19) Uani 1.0 2 d . . .
H36A H 0.3285 0.6507 0.3046 0.1014 Uiso 1.0 2 d . . .
H36B H 0.3813 0.5547 0.3267 0.1014 Uiso 1.0 2 d . . .
C37 C 0.4970(9) 0.5952(9) 0.3412(3) 0.0674(18) Uani 1.0 2 d . . .
H37A H 0.5090 0.5328 0.3484 0.0809 Uiso 1.0 2 d . . .
H37B H 0.5314 0.6086 0.3569 0.0809 Uiso 1.0 2 d . . .
N15 N 0.5839(6) 0.5536(6) 0.25693(16) 0.0591(14) Uani 1.0 2 d . . .
C38 C 0.5436(8) 0.5489(7) 0.28560(18) 0.0614(17) Uani 1.0 2 d . . .
H38 H 0.5167 0.5092 0.2905 0.0736 Uiso 1.0 2 d . . .
C39 C 0.5404(8) 0.6008(7) 0.30825(18) 0.0645(16) Uani 1.0 2 d . . .
C40 C 0.5827(8) 0.6558(7) 0.30094(19) 0.0673(17) Uani 1.0 2 d . . .
H40 H 0.5874 0.6874 0.3169 0.0808 Uiso 1.0 2 d . . .
C41 C 0.6183(8) 0.6653(7) 0.2706(2) 0.0658(17) Uani 1.0 2 d . . .
H41 H 0.6416 0.7076 0.2646 0.0790 Uiso 1.0 2 d . . .
C42 C 0.6191(8) 0.6114(7) 0.24917(18) 0.0605(15) Uani 1.0 2 d . . .
N16 N 0.6599(6) 0.5514(5) 0.19979(16) 0.0565(13) Uani 1.0 2 d . . .
C43 C 0.6659(8) 0.6069(7) 0.21755(18) 0.0599(14) Uani 1.0 2 d . . .
C44 C 0.7058(8) 0.6624(7) 0.20545(19) 0.0614(16) Uani 1.0 2 d . . .
H44 H 0.7089 0.7023 0.2181 0.0737 Uiso 1.0 2 d . . .
C45 C 0.7411(8) 0.6584(7) 0.17467(19) 0.0597(17) Uani 1.0 2 d . . .
H45 H 0.7714 0.6937 0.1664 0.0716 Uiso 1.0 2 d . . .
C46 C 0.7324(7) 0.6032(6) 0.15583(17) 0.0555(15) Uani 1.0 2 d . . .
C47 C 0.6941(7) 0.5481(6) 0.16986(18) 0.0545(16) Uani 1.0 2 d . . .
H47 H 0.6919 0.5064 0.1579 0.0655 Uiso 1.0 2 d . . .
C48 C 0.7632(7) 0.6033(7) 0.1208(3) 0.0522(16) Uani 1.0 2 d . . .
H48A H 0.8176 0.6158 0.1193 0.0626 Uiso 1.0 2 d . . .
H48B H 0.7840 0.5429 0.1160 0.0626 Uiso 1.0 2 d . . .
N17 N 0.6938(5) 0.6664(4) 0.09529(13) 0.0519(13) Uani 1.0 2 d . . .
C49 C 0.6641(6) 0.7603(5) 0.0979(3) 0.0578(16) Uani 1.0 2 d . . .
H49A H 0.6080 0.7985 0.0837 0.0694 Uiso 1.0 2 d . . .
H49B H 0.6479 0.7685 0.1207 0.0694 Uiso 1.0 2 d . . .
C50 C 0.7377(7) 0.7878(6) 0.08844(16) 0.0597(16) Uani 1.0 2 d . . .
H50A H 0.7148 0.8514 0.0893 0.0716 Uiso 1.0 2 d . . .
H50B H 0.7919 0.7537 0.1040 0.0716 Uiso 1.0 2 d . . .
N18 N 0.7657(5) 0.7722(5) 0.05522(13) 0.0576(14) Uani 1.0 2 d . . .
H18 H 0.8275 0.7609 0.0537 0.0691 Uiso 1.0 2 d . . .
C51 C 0.7118(7) 0.8452(5) 0.02855(16) 0.0624(18) Uani 1.0 2 d . . .
H51A H 0.7267 0.8954 0.0286 0.0749 Uiso 1.0 2 d . . .
H51B H 0.6448 0.8661 0.0320 0.0749 Uiso 1.0 2 d . . .
C52 C 0.7343(7) 0.8146(6) -0.00343(16) 0.0657(18) Uani 1.0 2 d . . .
H52A H 0.6943 0.8623 -0.0210 0.0789 Uiso 1.0 2 d . . .
H52B H 0.7996 0.8003 -0.0080 0.0789 Uiso 1.0 2 d . . .
N19 N 0.7193(5) 0.7355(5) -0.00263(14) 0.0602(15) Uani 1.0 2 d . . .
H19A H 0.7563 0.7015 -0.0175 0.0722 Uiso 1.0 2 d . . .
C53 C 0.6212(6) 0.7580(6) -0.0091(2) 0.0625(18) Uani 1.0 2 d . . .
H53A H 0.6053 0.7790 -0.0328 0.0750 Uiso 1.0 2 d . . .
H53B H 0.5809 0.8062 0.0026 0.0750 Uiso 1.0 2 d . . .
C54 C 0.6053(6) 0.6790(6) 0.00183(16) 0.0598(17) Uani 1.0 2 d . . .
H54A H 0.5385 0.6958 -0.0009 0.0717 Uiso 1.0 2 d . . .
H54B H 0.6396 0.6339 -0.0120 0.0717 Uiso 1.0 2 d . . .
N20 N 0.6357(5) 0.6410(5) 0.03611(12) 0.0531(14) Uani 1.0 2 d . . .
H20 H 0.6534 0.5805 0.0392 0.0637 Uiso 1.0 2 d . . .
C55 C 0.5671(5) 0.6795(7) 0.06049(16) 0.0543(17) Uani 1.0 2 d . . .
H55A H 0.5164 0.6623 0.0596 0.0651 Uiso 1.0 2 d . . .
H55B H 0.5400 0.7449 0.0554 0.0651 Uiso 1.0 2 d . . .
C56 C 0.6123(6) 0.6475(6) 0.09358(15) 0.0531(15) Uani 1.0 2 d . . .
H56A H 0.6329 0.5829 0.0995 0.0637 Uiso 1.0 2 d . . .
H56B H 0.5670 0.6767 0.1096 0.0637 Uiso 1.0 2 d . . .
N21 N 0.6154(5) 0.4931(4) 0.45160(16) 0.0532(13) Uani 1.0 2 d . . .
C57 C 0.5452(5) 0.5556(5) 0.43015(18) 0.0472(13) Uani 1.0 2 d . . .
N22 N 0.4635(4) 0.5506(5) 0.42891(16) 0.0507(13) Uani 1.0 2 d . . .
C58 C 0.4482(5) 0.4882(5) 0.4493(2) 0.0592(15) Uani 1.0 2 d . . .
N23 N 0.5161(4) 0.4320(5) 0.4718(2) 0.0699(17) Uani 1.0 2 d . . .
H23 H 0.5050 0.3943 0.4863 0.0839 Uiso 1.0 2 d . . .
C59 C 0.6007(5) 0.4310(6) 0.4731(3) 0.0681(17) Uani 1.0 2 d . . .
O1 O 0.5577(4) 0.6140(4) 0.41177(13) 0.0488(13) Uani 1.0 2 d . . .
O2 O 0.3717(4) 0.4847(4) 0.44815(18) 0.0644(16) Uani 1.0 2 d . . .
O3 O 0.6616(5) 0.3763(5) 0.4935(2) 0.087(3) Uani 1.0 2 d . . .
N24 N 1.0301(4) 0.4654(4) 0.06553(15) 0.0467(13) Uani 1.0 2 d . . .
C60 C 0.9485(5) 0.5412(5) 0.06519(17) 0.0431(14) Uani 1.0 2 d . . .
N25 N 0.8764(4) 0.5553(4) 0.04525(15) 0.0457(13) Uani 1.0 2 d . . .
C61 C 0.8858(5) 0.5031(5) 0.02324(19) 0.0481(15) Uani 1.0 2 d . . .
N26 N 0.9697(4) 0.4326(4) 0.02226(15) 0.0466(14) Uani 1.0 2 d . . .
H26 H 0.9778 0.3998 0.0072 0.0559 Uiso 1.0 2 d . . .
C62 C 1.0417(5) 0.4107(5) 0.04357(18) 0.0449(14) Uani 1.0 2 d . . .
O4 O 0.9393(4) 0.5931(4) 0.08373(13) 0.0483(14) Uani 1.0 2 d . . .
O5 O 0.8195(4) 0.5185(4) 0.00400(14) 0.0522(15) Uani 1.0 2 d . . .
O6 O 1.1155(4) 0.3428(4) 0.04305(14) 0.0469(14) Uani 1.0 2 d . . .
Zn5 Zn 0.62993(8) 0.08020(9) 0.45131(3) 0.0483(4) Uani 1.0 2 d . . .
Zn6 Zn 1.19544(8) -0.02684(8) 0.12744(3) 0.0470(3) Uani 1.0 2 d . . .
Zn7 Zn 0.29107(9) 0.22552(10) 0.36923(3) 0.0544(4) Uani 1.0 2 d . . .
Zn8 Zn 0.85151(9) 0.13653(8) 0.04698(3) 0.0490(4) Uani 1.0 2 d . . .
N27 N 0.7259(5) 0.0515(4) 0.40906(13) 0.0497(12) Uani 1.0 2 d . . .
C63 C 0.7696(6) -0.0464(5) 0.4149(3) 0.0600(17) Uani 1.0 2 d . . .
H63A H 0.8043 -0.0677 0.3955 0.0719 Uiso 1.0 2 d . . .
H63B H 0.8145 -0.0694 0.4338 0.0719 Uiso 1.0 2 d . . .
C64 C 0.7013(7) -0.0819(5) 0.42135(19) 0.0653(18) Uani 1.0 2 d . . .
H64A H 0.6601 -0.0644 0.4017 0.0784 Uiso 1.0 2 d . . .
H64B H 0.7338 -0.1474 0.4264 0.0784 Uiso 1.0 2 d . . .
N28 N 0.6458(5) -0.0473(5) 0.44915(14) 0.0682(16) Uani 1.0 2 d . . .
H28 H 0.5873 -0.0435 0.4461 0.0818 Uiso 1.0 2 d . . .
C65 C 0.6845(8) -0.1023(6) 0.48150(17) 0.087(3) Uani 1.0 2 d . . .
H65A H 0.6755 -0.1565 0.4840 0.1045 Uiso 1.0 2 d . . .
H65B H 0.7518 -0.1205 0.4830 0.1045 Uiso 1.0 2 d . . .
C66 C 0.6390(8) -0.0530(7) 0.50806(18) 0.091(3) Uani 1.0 2 d . . .
H66A H 0.5741 -0.0444 0.5091 0.1094 Uiso 1.0 2 d . . .
H66B H 0.6715 -0.0880 0.5292 0.1094 Uiso 1.0 2 d . . .
N29 N 0.6400(5) 0.0329(5) 0.50297(15) 0.0838(18) Uani 1.0 2 d . . .
H29 H 0.5896 0.0724 0.5128 0.1006 Uiso 1.0 2 d . . .
C67 C 0.7262(7) 0.0304(7) 0.5150(2) 0.088(3) Uani 1.0 2 d . . .
H67A H 0.7805 -0.0205 0.5086 0.1058 Uiso 1.0 2 d . . .
H67B H 0.7275 0.0233 0.5391 0.1058 Uiso 1.0 2 d . . .
C68 C 0.7299(7) 0.1143(7) 0.50062(17) 0.083(2) Uani 1.0 2 d . . .
H68A H 0.6783 0.1646 0.5085 0.0994 Uiso 1.0 2 d . . .
H68B H 0.7889 0.1122 0.5077 0.0994 Uiso 1.0 2 d . . .
N30 N 0.7228(5) 0.1279(5) 0.46451(13) 0.0700(15) Uani 1.0 2 d . . .
H30 H 0.6982 0.1883 0.4564 0.0840 Uiso 1.0 2 d . . .
C69 C 0.8111(5) 0.0823(8) 0.44891(17) 0.0648(18) Uani 1.0 2 d . . .
H69A H 0.8435 0.0198 0.4600 0.0777 Uiso 1.0 2 d . . .
H69B H 0.8514 0.1111 0.4511 0.0777 Uiso 1.0 2 d . . .
C70 C 0.7938(6) 0.0855(6) 0.41394(16) 0.0534(15) Uani 1.0 2 d . . .
H70A H 0.8529 0.0497 0.4043 0.0641 Uiso 1.0 2 d . . .
H70B H 0.7700 0.1475 0.4023 0.0641 Uiso 1.0 2 d . . .
C71 C 0.6766(7) 0.0907(6) 0.3765(2) 0.0433(15) Uani 1.0 2 d . . .
H71A H 0.6464 0.1560 0.3745 0.0519 Uiso 1.0 2 d . . .
H71B H 0.6270 0.0720 0.3755 0.0519 Uiso 1.0 2 d . . .
N31 N 0.8254(5) 0.1005(4) 0.30475(15) 0.0442(12) Uani 1.0 2 d . . .
C72 C 0.7756(6) 0.1197(5) 0.33119(18) 0.0436(14) Uani 1.0 2 d . . .
H72 H 0.7662 0.1714 0.3393 0.0524 Uiso 1.0 2 d . . .
C73 C 0.7371(6) 0.0662(5) 0.34719(18) 0.0446(14) Uani 1.0 2 d . . .
C74 C 0.7517(7) -0.0086(5) 0.3350(2) 0.0516(16) Uani 1.0 2 d . . .
H74 H 0.7241 -0.0451 0.3448 0.0619 Uiso 1.0 2 d . . .
C75 C 0.8065(7) -0.0305(5) 0.3086(2) 0.0521(16) Uani 1.0 2 d . . .
H75 H 0.8207 -0.0842 0.3011 0.0625 Uiso 1.0 2 d . . .
C76 C 0.8403(7) 0.0270(5) 0.29322(18) 0.0482(14) Uani 1.0 2 d . . .
N32 N 0.9142(5) 0.0800(4) 0.24995(15) 0.0447(12) Uani 1.0 2 d . . .
C77 C 0.8922(7) 0.0146(5) 0.26258(18) 0.0466(14) Uani 1.0 2 d . . .
C78 C 0.9158(7) -0.0580(5) 0.2475(2) 0.0548(16) Uani 1.0 2 d . . .
H78 H 0.9011 -0.1047 0.2568 0.0657 Uiso 1.0 2 d . . .
C79 C 0.9614(7) -0.0613(6) 0.21847(19) 0.0556(16) Uani 1.0 2 d . . .
H79 H 0.9785 -0.1108 0.2078 0.0667 Uiso 1.0 2 d . . .
C80 C 0.9821(7) 0.0070(6) 0.20501(17) 0.0495(15) Uani 1.0 2 d . . .
C81 C 0.9597(7) 0.0758(5) 0.22222(17) 0.0470(15) Uani 1.0 2 d . . .
H81 H 0.9772 0.1214 0.2141 0.0564 Uiso 1.0 2 d . . .
C82 C 1.0310(7) 0.0074(7) 0.1726(3) 0.0536(16) Uani 1.0 2 d . . .
H82A H 1.0055 -0.0157 0.1573 0.0643 Uiso 1.0 2 d . . .
H82B H 1.0162 0.0694 0.1630 0.0643 Uiso 1.0 2 d . . .
N33 N 1.1333(5) -0.0455(5) 0.17529(15) 0.0578(13) Uani 1.0 2 d . . .
C83 C 1.1624(8) -0.1420(5) 0.18243(18) 0.0678(18) Uani 1.0 2 d . . .
H83A H 1.2278 -0.1730 0.1908 0.0814 Uiso 1.0 2 d . . .
H83B H 1.1242 -0.1546 0.1998 0.0814 Uiso 1.0 2 d . . .
C84 C 1.1535(7) -0.1770(6) 0.1536(2) 0.0703(18) Uani 1.0 2 d . . .
H84A H 1.0871 -0.1537 0.1474 0.0843 Uiso 1.0 2 d . . .
H84B H 1.1802 -0.2423 0.1590 0.0843 Uiso 1.0 2 d . . .
N34 N 1.2013(5) -0.1518(5) 0.12604(16) 0.0681(16) Uani 1.0 2 d . . .
H34 H 1.1701 -0.1470 0.1069 0.0817 Uiso 1.0 2 d . . .
C85 C 1.2998(6) -0.2138(5) 0.1238(3) 0.080(2) Uani 1.0 2 d . . .
H85A H 1.3316 -0.2310 0.1456 0.0964 Uiso 1.0 2 d . . .
H85B H 1.3041 -0.2681 0.1170 0.0964 Uiso 1.0 2 d . . .
C86 C 1.3467(7) -0.1743(6) 0.1003(3) 0.084(2) Uani 1.0 2 d . . .
H86A H 1.3237 -0.1684 0.0778 0.1007 Uiso 1.0 2 d . . .
H86B H 1.4141 -0.2138 0.1019 0.1007 Uiso 1.0 2 d . . .
N35 N 1.3300(5) -0.0865(5) 0.10657(18) 0.0760(17) Uani 1.0 2 d . . .
H35 H 1.3304 -0.0510 0.0870 0.0912 Uiso 1.0 2 d . . .
C87 C 1.3977(6) -0.0905(7) 0.1300(3) 0.083(2) Uani 1.0 2 d . . .
H87A H 1.4563 -0.1002 0.1191 0.0991 Uiso 1.0 2 d . . .
H87B H 1.4110 -0.1408 0.1481 0.0991 Uiso 1.0 2 d . . .
C88 C 1.3614(6) -0.0068(7) 0.1432(3) 0.0774(19) Uani 1.0 2 d . . .
H88A H 1.4046 -0.0128 0.1608 0.0928 Uiso 1.0 2 d . . .
H88B H 1.3576 0.0420 0.1257 0.0928 Uiso 1.0 2 d . . .
N36 N 1.2689(5) 0.0149(5) 0.15628(17) 0.0674(15) Uani 1.0 2 d . . .
H36 H 1.2366 0.0759 0.1550 0.0809 Uiso 1.0 2 d . . .
C89 C 1.2697(6) -0.0285(8) 0.19031(19) 0.0718(19) Uani 1.0 2 d . . .
H89A H 1.3125 -0.0925 0.1928 0.0862 Uiso 1.0 2 d . . .
H89B H 1.2923 -0.0025 0.2054 0.0862 Uiso 1.0 2 d . . .
C90 C 1.1764(6) -0.0168(7) 0.19879(19) 0.0674(17) Uani 1.0 2 d . . .
H90A H 1.1365 0.0465 0.1996 0.0809 Uiso 1.0 2 d . . .
H90B H 1.1796 -0.0511 0.2208 0.0809 Uiso 1.0 2 d . . .
N37 N 0.3577(4) 0.2060(4) 0.32182(15) 0.0572(14) Uani 1.0 2 d . . .
C91 C 0.3455(8) 0.1305(6) 0.31402(16) 0.0637(16) Uani 1.0 2 d . . .
H91A H 0.2801 0.1513 0.3069 0.0764 Uiso 1.0 2 d . . .
H91B H 0.3846 0.1081 0.2956 0.0764 Uiso 1.0 2 d . . .
C92 C 0.3702(6) 0.0579(5) 0.34198(19) 0.0693(18) Uani 1.0 2 d . . .
H92A H 0.4374 0.0316 0.3474 0.0831 Uiso 1.0 2 d . . .
H92B H 0.3562 0.0112 0.3362 0.0831 Uiso 1.0 2 d . . .
N38 N 0.3179(5) 0.0905(5) 0.37060(15) 0.0691(15) Uani 1.0 2 d . . .
H38A H 0.3544 0.0566 0.3893 0.0830 Uiso 1.0 2 d . . .
C93 C 0.2279(6) 0.0871(7) 0.3735(3) 0.0837(19) Uani 1.0 2 d . . .
H93A H 0.2385 0.0248 0.3793 0.1004 Uiso 1.0 2 d . . .
H93B H 0.1926 0.1127 0.3522 0.1004 Uiso 1.0 2 d . . .
C94 C 0.1736(7) 0.1377(6) 0.3989(3) 0.092(3) Uani 1.0 2 d . . .
H94A H 0.1117 0.1390 0.3997 0.1107 Uiso 1.0 2 d . . .
H94B H 0.2058 0.1089 0.4206 0.1107 Uiso 1.0 2 d . . .
N39 N 0.1640(5) 0.2292(5) 0.39086(16) 0.0867(18) Uani 1.0 2 d . . .
H39 H 0.1523 0.2550 0.4095 0.1040 Uiso 1.0 2 d . . .
C95 C 0.0911(6) 0.2842(8) 0.3653(3) 0.098(3) Uani 1.0 2 d . . .
H95A H 0.0294 0.2995 0.3745 0.1179 Uiso 1.0 2 d . . .
H95B H 0.0970 0.2509 0.3475 0.1179 Uiso 1.0 2 d . . .
C96 C 0.1000(6) 0.3661(7) 0.3523(3) 0.100(3) Uani 1.0 2 d . . .
H96A H 0.0885 0.4019 0.3698 0.1198 Uiso 1.0 2 d . . .
H96B H 0.0530 0.4017 0.3343 0.1198 Uiso 1.0 2 d . . .
N40 N 0.1940(5) 0.3441(5) 0.34006(17) 0.092(2) Uani 1.0 2 d . . .
H40A H 0.2088 0.3897 0.3422 0.1106 Uiso 1.0 2 d . . .
C97 C 0.2051(5) 0.3305(8) 0.30603(19) 0.085(3) Uani 1.0 2 d . . .
H97A H 0.1727 0.3882 0.2913 0.1024 Uiso 1.0 2 d . . .
H97B H 0.1767 0.2921 0.3022 0.1024 Uiso 1.0 2 d . . .
C98 C 0.3043(6) 0.2890(6) 0.29860(19) 0.072(2) Uani 1.0 2 d . . .
H98A H 0.3304 0.3311 0.2996 0.0861 Uiso 1.0 2 d . . .
H98B H 0.3103 0.2759 0.2761 0.0861 Uiso 1.0 2 d . . .
C99 C 0.4572(7) 0.1838(7) 0.3251(3) 0.0508(15) Uani 1.0 2 d . . .
H99A H 0.4869 0.1302 0.3421 0.0609 Uiso 1.0 2 d . . .
H99B H 0.4619 0.2328 0.3332 0.0609 Uiso 1.0 2 d . . .
N41 N 0.5721(5) 0.2216(4) 0.24742(16) 0.0488(13) Uani 1.0 2 d . . .
C100 C 0.5243(6) 0.2348(5) 0.27447(18) 0.0460(15) Uani 1.0 2 d . . .
H100 H 0.4975 0.2922 0.2801 0.0552 Uiso 1.0 2 d . . .
C101 C 0.5126(6) 0.1671(5) 0.29461(18) 0.0489(15) Uani 1.0 2 d . . .
C102 C 0.5525(7) 0.0842(5) 0.2858(2) 0.0590(19) Uani 1.0 2 d . . .
H102 H 0.5449 0.0367 0.2988 0.0709 Uiso 1.0 2 d . . .
C103 C 0.6032(8) 0.0700(5) 0.2581(2) 0.0614(19) Uani 1.0 2 d . . .
H103 H 0.6323 0.0128 0.2523 0.0737 Uiso 1.0 2 d . . .
C104 C 0.6109(7) 0.1414(5) 0.23892(19) 0.0540(16) Uani 1.0 2 d . . .
N42 N 0.6636(5) 0.2096(4) 0.19340(16) 0.0496(14) Uani 1.0 2 d . . .
C105 C 0.6625(7) 0.1343(5) 0.20847(19) 0.0524(16) Uani 1.0 2 d . . .
C106 C 0.7081(7) 0.0562(5) 0.1962(2) 0.0585(19) Uani 1.0 2 d . . .
H106 H 0.7068 0.0033 0.2071 0.0702 Uiso 1.0 2 d . . .
C107 C 0.7556(7) 0.0567(5) 0.1679(2) 0.0586(19) Uani 1.0 2 d . . .
H107 H 0.7893 0.0033 0.1596 0.0703 Uiso 1.0 2 d . . .
C108 C 0.7541(7) 0.1349(5) 0.15160(19) 0.0526(16) Uani 1.0 2 d . . .
C109 C 0.7084(7) 0.2102(5) 0.16563(19) 0.0495(16) Uani 1.0 2 d . . .
H109 H 0.7089 0.2638 0.1552 0.0594 Uiso 1.0 2 d . . .
C110 C 0.8074(7) 0.1357(7) 0.1206(3) 0.0533(16) Uani 1.0 2 d . . .
H11A H 0.8254 0.1844 0.1190 0.0639 Uiso 1.0 2 d . . .
H11B H 0.8652 0.0795 0.1231 0.0639 Uiso 1.0 2 d . . .
N43 N 0.7587(5) 0.1464(4) 0.08908(14) 0.0606(14) Uani 1.0 2 d . . .
C111 C 0.7347(6) 0.0737(5) 0.0880(3) 0.0685(17) Uani 1.0 2 d . . .
H11C H 0.6883 0.0916 0.0699 0.0822 Uiso 1.0 2 d . . .
H11D H 0.7061 0.0624 0.1087 0.0822 Uiso 1.0 2 d . . .
C112 C 0.8158(7) -0.0086(5) 0.08335(19) 0.0718(19) Uani 1.0 2 d . . .
H11E H 0.7954 -0.0541 0.0810 0.0862 Uiso 1.0 2 d . . .
H11F H 0.8587 -0.0312 0.1028 0.0862 Uiso 1.0 2 d . . .
N44 N 0.8646(6) 0.0066(4) 0.05410(15) 0.0696(16) Uani 1.0 2 d . . .
H44A H 0.9271 -0.0324 0.0579 0.0835 Uiso 1.0 2 d . . .
C113 C 0.8337(9) -0.0058(7) 0.02343(18) 0.0760(19) Uani 1.0 2 d . . .
H11G H 0.7652 0.0230 0.0218 0.0912 Uiso 1.0 2 d . . .
H11H H 0.8557 -0.0699 0.0237 0.0912 Uiso 1.0 2 d . . .
C114 C 0.8687(8) 0.0317(5) -0.00535(18) 0.077(2) Uani 1.0 2 d . . .
H11I H 0.8381 0.0311 -0.0254 0.0929 Uiso 1.0 2 d . . .
H11J H 0.9362 -0.0053 -0.0064 0.0929 Uiso 1.0 2 d . . .
N45 N 0.8505(6) 0.1232(4) -0.00381(15) 0.0718(17) Uani 1.0 2 d . . .
H45A H 0.8962 0.1355 -0.0144 0.0861 Uiso 1.0 2 d . . .
C115 C 0.7587(7) 0.1895(6) -0.0177(3) 0.078(3) Uani 1.0 2 d . . .
H11K H 0.7117 0.1687 -0.0106 0.0937 Uiso 1.0 2 d . . .
H11L H 0.7590 0.1981 -0.0419 0.0937 Uiso 1.0 2 d . . .
C116 C 0.7353(7) 0.2746(5) -0.00668(17) 0.077(3) Uani 1.0 2 d . . .
H11M H 0.7788 0.2983 -0.0158 0.0929 Uiso 1.0 2 d . . .
H11N H 0.6718 0.3183 -0.0148 0.0929 Uiso 1.0 2 d . . .
N46 N 0.7410(5) 0.2616(4) 0.02941(14) 0.0679(17) Uani 1.0 2 d . . .
H46 H 0.7539 0.3050 0.0354 0.0814 Uiso 1.0 2 d . . .
C117 C 0.6575(6) 0.2647(7) 0.04568(18) 0.068(2) Uani 1.0 2 d . . .
H11O H 0.6367 0.2259 0.0368 0.0817 Uiso 1.0 2 d . . .
H11P H 0.6071 0.3259 0.0413 0.0817 Uiso 1.0 2 d . . .
C118 C 0.6770(6) 0.2350(5) 0.08119(18) 0.0645(19) Uani 1.0 2 d . . .
H11Q H 0.6220 0.2320 0.0915 0.0774 Uiso 1.0 2 d . . .
H11R H 0.6888 0.2788 0.0904 0.0774 Uiso 1.0 2 d . . .
N47 N 0.5050(4) 0.1724(4) 0.43668(14) 0.0386(12) Uani 1.0 2 d . . .
C119 C 0.4523(5) 0.1652(4) 0.41348(18) 0.0387(13) Uani 1.0 2 d . . .
N48 N 0.3730(4) 0.2377(4) 0.40094(16) 0.0448(13) Uani 1.0 2 d . . .
C120 C 0.3445(6) 0.3164(5) 0.4111(2) 0.0492(15) Uani 1.0 2 d . . .
N49 N 0.3960(4) 0.3200(4) 0.43507(16) 0.0480(15) Uani 1.0 2 d . . .
H49 H 0.3765 0.3698 0.4427 0.0576 Uiso 1.0 2 d . . .
C121 C 0.4763(5) 0.2506(4) 0.44805(18) 0.0409(14) Uani 1.0 2 d . . .
O7 O 0.4779(4) 0.0946(3) 0.40320(14) 0.0425(13) Uani 1.0 2 d . . .
O8 O 0.2752(4) 0.3851(4) 0.39792(16) 0.0617(17) Uani 1.0 2 d . . .
O9 O 0.5207(4) 0.2566(4) 0.47009(13) 0.0490(14) Uani 1.0 2 d . . .
N50 N 1.1072(4) 0.0679(4) 0.09425(16) 0.0473(13) Uani 1.0 2 d . . .
C122 C 1.0289(5) 0.0648(5) 0.08429(18) 0.0443(13) Uani 1.0 2 d . . .
N51 N 0.9697(5) 0.1317(4) 0.06135(14) 0.0456(12) Uani 1.0 2 d . . .
C123 C 0.9883(5) 0.1994(5) 0.04729(19) 0.0489(14) Uani 1.0 2 d . . .
N52 N 1.0678(4) 0.1989(5) 0.05646(16) 0.0534(15) Uani 1.0 2 d . . .
H52 H 1.0821 0.2406 0.0464 0.0641 Uiso 1.0 2 d . . .
C124 C 1.1269(5) 0.1364(5) 0.0807(2) 0.0517(15) Uani 1.0 2 d . . .
O10 O 1.0124(4) 0.0021(4) 0.09633(14) 0.0458(13) Uani 1.0 2 d . . .
O11 O 0.9332(4) 0.2609(4) 0.02560(14) 0.0561(15) Uani 1.0 2 d . . .
O12 O 1.1967(4) 0.1403(5) 0.08959(16) 0.0607(16) Uani 1.0 2 d . . .
Cu1 Cu 0.89196(11) 0.34061(9) 0.27318(3) 0.0514(4) Uani 1.0 2 d . . .
Cu2 Cu 0.88234(10) 0.17324(9) 0.27772(3) 0.0475(4) Uani 1.0 2 d . . .
Cu3 Cu 0.59571(11) 0.48168(9) 0.22170(3) 0.0537(4) Uani 1.0 2 d . . .
Cu4 Cu 0.59296(7) 0.31416(9) 0.21661(3) 0.0505(4) Uani 1.0 2 d . . .
O13 O 0.8398(5) 0.2710(4) 0.30180(16) 0.0558(15) Uani 1.0 2 d . . .
O14 O 0.9151(6) 0.2526(5) 0.24623(15) 0.0566(15) Uani 1.0 2 d . . .
O15 O 0.5530(6) 0.4005(5) 0.24661(16) 0.0613(17) Uani 1.0 2 d . . .
O16 O 0.6373(6) 0.3940(5) 0.19277(16) 0.0629(18) Uani 1.0 2 d . . .
O17 O 1.0382(6) 0.2606(5) 0.29550(18) 0.0670(17) Uani 1.0 2 d . . .
O18 O 1.0233(5) 0.1019(5) 0.30775(17) 0.0603(16) Uani 1.0 2 d . . .
O19 O 0.4583(6) 0.5810(6) 0.1950(3) 0.085(3) Uani 1.0 2 d . . .
I1 I 0.4445(4) 0.3630(6) 0.18129(17) 0.296(4) Uiso 0.407(4) 2 d PDU A 1
O20 O 0.4652(6) 0.3576(6) 0.1860(3) 0.324(10) Uiso 0.593(4) 2 d PDU A 2
N101 N 0.4843(6) 0.1669(8) 0.1615(3) 0.117(5) Uani 0.593(4) 2 d PGU A 2
O101 O 0.4486(11) 0.2183(11) 0.1815(4) 0.129(6) Uani 0.593(4) 2 d PGU A 2
O102 O 0.5144(11) 0.1918(12) 0.1356(4) 0.133(6) Uani 0.593(4) 2 d PGU A 2
O103 O 0.4900(11) 0.0905(9) 0.1674(5) 0.123(5) Uani 0.593(4) 2 d PGU A 2
I2 I 0.52340(8) 0.12939(7) 0.57435(2) 0.0785(4) Uani 0.901(3) 2 d . . .
I3 I 0.76422(9) 0.81580(6) 0.25152(3) 0.0864(5) Uani 0.827(4) 2 d . . .
I4 I 1.05646(9) 0.78253(6) 0.07637(2) 0.0748(5) Uani 0.744(3) 2 d . . .
I5 I 0.5506(3) 0.35084(15) 0.37575(8) 0.160(2) Uani 0.474(4) 2 d P B 1
N106 N 0.6865(11) 0.3281(7) 0.3990(3) 0.121(6) Uani 0.526(4) 2 d PGU B 2
O116 O 0.6219(11) 0.3209(13) 0.4147(4) 0.128(6) Uani 0.526(4) 2 d PGU B 2
O117 O 0.6725(14) 0.3649(15) 0.3696(3) 0.151(7) Uani 0.526(4) 2 d PGU B 2
O118 O 0.7650(11) 0.2984(8) 0.4125(3) 0.089(5) Uani 0.526(4) 2 d PGU B 2
I6 I 0.5897(3) 1.0672(3) -0.02356(9) 0.0878(15) Uiso 0.305(4) 2 d P C 1
N104 N 0.6194(5) 1.0625(5) -0.01960(16) 0.087(5) Uiso 0.695(4) 2 d PGU C 2
O110 O 0.7013(5) 1.0297(10) -0.0282(3) 0.118(5) Uiso 0.695(4) 2 d PGU C 2
O111 O 0.5993(8) 1.0992(8) 0.0050(3) 0.086(4) Uiso 0.695(4) 2 d PGU C 2
O112 O 0.5577(5) 1.0587(5) -0.03559(17) 0.0323(17) Uiso 0.695(4) 2 d PGU C 2
I7 I 0.9330(4) 0.3002(4) 0.12202(13) 0.153(3) Uiso 0.341(5) 2 d P D 1
N107 N 0.9890(5) 0.2518(4) 0.13457(15) 0.0165(16) Uiso 0.659(5) 2 d PGU D 2
O119 O 0.9897(9) 0.3140(7) 0.1139(3) 0.116(5) Uiso 0.659(5) 2 d PGU D 2
O120 O 1.0612(6) 0.1983(8) 0.1511(3) 0.110(5) Uiso 0.659(5) 2 d PGU D 2
O121 O 0.9160(6) 0.2435(8) 0.1387(3) 0.093(4) Uiso 0.659(5) 2 d PGU D 2
N102 N 1.1674(5) 0.1829(4) 0.23144(15) 0.111(3) Uani 1.0 2 d GU . .
O104 O 1.0988(6) 0.1677(7) 0.2301(3) 0.125(4) Uani 1.0 2 d GU . .
O105 O 1.2394(6) 0.1402(7) 0.2174(3) 0.135(4) Uani 1.0 2 d GU . .
O106 O 1.1640(6) 0.2408(6) 0.2468(2) 0.097(3) Uani 1.0 2 d GU . .
N103 N 1.2357(7) -0.0339(7) 0.2836(2) 0.182(5) Uani 1.0 2 d GU . .
O107 O 1.1632(8) -0.0435(9) 0.2852(4) 0.180(5) Uani 1.0 2 d GU . .
O108 O 1.2346(10) 0.0357(8) 0.2894(5) 0.187(5) Uani 1.0 2 d GU . .
O109 O 1.3094(8) -0.0940(10) 0.2760(5) 0.207(6) Uani 1.0 2 d GU . .
N105 N 0.1356(7) 0.2834(9) 0.4669(3) 0.086(6) Uani 0.460(11) 2 d PGU E 1
O113 O 0.1681(13) 0.3166(12) 0.4438(4) 0.103(6) Uani 0.460(11) 2 d PGU E 1
O114 O 0.1027(12) 0.3233(12) 0.4903(4) 0.095(6) Uani 0.460(11) 2 d PGU E 1
O115 O 0.1360(11) 0.2104(9) 0.4666(4) 0.090(6) Uani 0.460(11) 2 d PGU E 1
O211 O 0.0946(8) 0.4567(12) 0.4259(4) 0.077(6) Uiso 0.540(11) 2 d PGU E 2
O201 O 0.5301(4) 0.0408(4) 0.07192(14) 0.0424(14) Uiso 1.0 2 d . . .
O202 O 0.8205(7) 0.3214(6) 0.18841(19) 0.084(3) Uani 1.0 2 d . . .
O203 O 0.8970(7) 0.2218(6) 0.3671(2) 0.089(3) Uani 1.0 2 d . . .
O204 O 0.6549(6) 0.3307(6) 0.3027(2) 0.091(3) Uani 1.0 2 d . . .
O205 O 0.9757(9) 0.6916(8) 0.0232(3) 0.112(4) Uani 1.0 2 d . . .
O206 O 0.7206(7) 0.4369(6) 0.0371(4) 0.127(5) Uani 1.0 2 d . . .
O207 O 0.3790(7) 0.4733(7) 0.2686(3) 0.101(3) Uani 1.0 2 d . . .
O208 O 0.7580(9) -0.2078(7) 0.3384(3) 0.121(4) Uani 1.0 2 d . . .

loop_
_atom_site_aniso_label
_atom_site_aniso_U_11
_atom_site_aniso_U_22
_atom_site_aniso_U_33
_atom_site_aniso_U_12
_atom_site_aniso_U_13
_atom_site_aniso_U_23
Zn1 0.0349(7) 0.0485(7) 0.0534(7) -0.0152(6) 0.0096(6) -0.0068(6)
Zn2 0.0448(7) 0.0519(7) 0.0399(7) -0.0212(6) 0.0124(5) -0.0069(5)
Zn3 0.0513(8) 0.0877(10) 0.0407(7) -0.0415(8) 0.0102(6) -0.0231(7)
Zn4 0.0423(7) 0.0478(7) 0.0453(7) -0.0165(6) 0.0156(5) -0.0064(5)
N1 0.071(4) 0.091(4) 0.077(3) -0.033(3) 0.024(3) -0.010(3)
C1 0.079(4) 0.089(4) 0.096(4) -0.056(4) 0.009(4) 0.001(4)
C2 0.089(5) 0.085(4) 0.108(5) -0.049(4) 0.003(4) -0.009(4)
N2 0.087(5) 0.078(3) 0.097(4) -0.051(3) -0.002(4) -0.023(3)
C3 0.085(5) 0.090(4) 0.097(4) -0.042(4) 0.001(4) -0.032(4)
C4 0.073(5) 0.098(4) 0.085(4) -0.038(4) 0.004(4) -0.028(4)
N3 0.061(4) 0.096(4) 0.074(3) -0.027(4) -0.002(3) -0.023(3)
C5 0.065(5) 0.105(5) 0.079(4) -0.013(4) -0.006(4) -0.010(4)
C6 0.075(5) 0.105(5) 0.080(4) 0.004(4) 0.003(4) -0.011(4)
N4 0.067(4) 0.100(4) 0.072(4) 0.011(4) 0.021(4) -0.010(3)
C7 0.065(4) 0.105(5) 0.084(4) -0.002(4) 0.026(4) -0.021(4)
C8 0.071(4) 0.113(5) 0.085(4) -0.015(4) 0.029(3) -0.016(4)
C9 0.076(4) 0.069(4) 0.068(3) -0.031(4) 0.041(3) -0.022(3)
N5 0.079(4) 0.051(3) 0.061(3) -0.041(3) 0.034(3) -0.024(3)
C10 0.080(4) 0.054(4) 0.065(4) -0.038(3) 0.037(3) -0.024(3)
C11 0.082(4) 0.055(3) 0.072(3) -0.034(3) 0.044(3) -0.025(3)
C12 0.091(5) 0.051(4) 0.073(4) -0.035(4) 0.043(4) -0.025(3)
C13 0.090(5) 0.047(4) 0.070(4) -0.037(3) 0.040(4) -0.024(3)
C14 0.081(4) 0.047(3) 0.063(3) -0.036(3) 0.035(3) -0.022(3)
N6 0.071(4) 0.050(3) 0.053(3) -0.038(3) 0.025(3) -0.019(3)
C15 0.077(4) 0.047(3) 0.059(3) -0.034(3) 0.030(3) -0.018(3)
C16 0.079(4) 0.048(3) 0.062(4) -0.033(3) 0.032(4) -0.016(3)
C17 0.077(4) 0.050(4) 0.060(4) -0.030(3) 0.031(4) -0.014(3)
C18 0.065(4) 0.054(3) 0.054(3) -0.031(3) 0.025(3) -0.014(3)
C19 0.067(4) 0.054(4) 0.051(3) -0.033(3) 0.025(3) -0.017(3)
C20 0.059(3) 0.057(4) 0.051(3) -0.026(3) 0.020(3) -0.012(3)
N7 0.057(3) 0.061(3) 0.047(3) -0.030(3) 0.015(3) -0.012(3)
C21 0.066(4) 0.067(4) 0.053(3) -0.035(3) 0.018(3) -0.020(3)
C22 0.067(4) 0.070(4) 0.057(4) -0.038(4) 0.022(3) -0.020(3)
N8 0.066(4) 0.069(3) 0.058(3) -0.040(3) 0.023(3) -0.016(3)
C23 0.062(4) 0.071(4) 0.063(4) -0.038(3) 0.020(3) -0.013(3)
C24 0.057(4) 0.070(4) 0.060(4) -0.034(3) 0.021(3) -0.011(3)
N9 0.051(3) 0.067(3) 0.055(4) -0.028(3) 0.018(3) -0.009(3)
C25 0.049(3) 0.068(4) 0.053(4) -0.021(3) 0.013(3) -0.011(3)
C26 0.051(4) 0.064(3) 0.049(4) -0.018(3) 0.007(3) -0.012(3)
N10 0.049(3) 0.060(3) 0.042(3) -0.022(3) 0.006(3) -0.010(3)
C27 0.052(4) 0.062(4) 0.041(3) -0.022(3) 0.003(3) -0.006(3)
C28 0.056(4) 0.059(3) 0.041(3) -0.026(3) 0.006(3) -0.008(3)
N11 0.085(4) 0.104(4) 0.050(3) -0.053(3) 0.018(3) -0.026(3)
C29 0.099(5) 0.102(4) 0.061(4) -0.047(4) 0.019(4) -0.016(3)
C30 0.095(5) 0.093(4) 0.068(4) -0.049(4) 0.013(4) -0.014(3)
N12 0.076(4) 0.082(3) 0.065(4) -0.044(3) 0.009(3) -0.021(3)
C31 0.074(5) 0.089(4) 0.078(4) -0.035(4) 0.007(4) -0.026(4)
C32 0.068(4) 0.095(4) 0.077(4) -0.029(4) 0.015(4) -0.031(4)
N13 0.053(3) 0.102(4) 0.071(4) -0.038(3) 0.019(3) -0.028(3)
C33 0.059(4) 0.120(5) 0.079(5) -0.044(4) 0.011(4) -0.022(4)
C34 0.064(4) 0.124(5) 0.082(4) -0.058(4) 0.006(4) -0.022(4)
N14 0.073(4) 0.124(5) 0.070(4) -0.066(4) 0.005(3) -0.030(4)
C35 0.081(4) 0.133(5) 0.065(4) -0.056(4) 0.000(3) -0.032(4)
C36 0.085(4) 0.126(5) 0.054(3) -0.051(4) 0.006(3) -0.033(4)
C37 0.083(4) 0.095(4) 0.044(3) -0.056(3) 0.021(3) -0.023(3)
N15 0.077(4) 0.071(4) 0.046(3) -0.048(3) 0.021(3) -0.013(3)
C38 0.078(4) 0.079(4) 0.044(3) -0.049(3) 0.020(3) -0.016(3)
C39 0.082(4) 0.087(4) 0.045(3) -0.055(3) 0.018(3) -0.019(3)
C40 0.087(4) 0.089(4) 0.048(4) -0.058(4) 0.020(3) -0.021(3)
C41 0.084(4) 0.085(4) 0.052(4) -0.057(4) 0.021(3) -0.020(3)
C42 0.076(4) 0.078(4) 0.048(3) -0.053(3) 0.018(3) -0.017(3)
N16 0.068(4) 0.063(3) 0.051(3) -0.039(3) 0.023(3) -0.017(3)
C43 0.074(4) 0.074(4) 0.051(3) -0.048(3) 0.020(3) -0.017(3)
C44 0.073(4) 0.077(4) 0.054(4) -0.050(3) 0.021(3) -0.017(3)
C45 0.069(4) 0.072(4) 0.053(4) -0.046(3) 0.019(3) -0.014(3)
C46 0.061(4) 0.064(4) 0.049(3) -0.035(3) 0.019(3) -0.013(3)
C47 0.061(4) 0.061(4) 0.049(3) -0.035(3) 0.020(3) -0.013(3)
C48 0.055(4) 0.058(4) 0.049(3) -0.030(3) 0.020(3) -0.011(3)
N17 0.051(3) 0.056(3) 0.051(3) -0.025(3) 0.021(2) -0.015(3)
C49 0.059(4) 0.055(3) 0.057(4) -0.023(3) 0.018(3) -0.015(3)
C50 0.064(4) 0.050(4) 0.064(4) -0.024(3) 0.015(4) -0.013(3)
N18 0.058(4) 0.050(3) 0.064(3) -0.025(3) 0.015(3) -0.006(3)
C51 0.060(4) 0.053(3) 0.067(4) -0.023(3) 0.017(4) 0.001(3)
C52 0.058(4) 0.060(4) 0.062(4) -0.018(3) 0.016(4) 0.004(3)
N19 0.052(4) 0.063(4) 0.051(3) -0.016(3) 0.013(3) -0.002(3)
C53 0.049(4) 0.069(4) 0.053(4) -0.013(3) 0.011(3) -0.009(3)
C54 0.044(4) 0.069(4) 0.053(3) -0.013(3) 0.013(3) -0.015(4)
N20 0.042(3) 0.060(4) 0.054(3) -0.018(3) 0.018(3) -0.019(3)
C55 0.044(3) 0.060(4) 0.056(3) -0.020(3) 0.021(3) -0.018(3)
C56 0.049(3) 0.056(4) 0.054(3) -0.023(3) 0.023(3) -0.015(3)
N21 0.050(3) 0.045(3) 0.069(4) -0.024(3) 0.009(3) -0.016(3)
C57 0.048(3) 0.052(3) 0.053(3) -0.029(3) 0.011(3) -0.024(3)
N22 0.047(3) 0.056(3) 0.062(3) -0.030(3) 0.014(3) -0.027(3)
C58 0.046(3) 0.046(3) 0.092(4) -0.024(3) 0.022(3) -0.024(3)
N23 0.049(3) 0.050(4) 0.103(4) -0.021(3) 0.021(3) -0.005(3)
C59 0.050(3) 0.052(3) 0.097(4) -0.021(3) 0.013(3) -0.004(3)
O1 0.052(4) 0.066(4) 0.040(3) -0.034(3) 0.013(3) -0.017(3)
O2 0.049(3) 0.041(3) 0.112(5) -0.024(3) 0.025(3) -0.031(3)
O3 0.056(4) 0.063(4) 0.118(5) -0.015(4) 0.010(4) 0.014(4)
N24 0.042(3) 0.047(3) 0.047(3) -0.019(2) 0.014(2) -0.006(3)
C60 0.042(3) 0.043(3) 0.042(3) -0.020(3) 0.016(3) -0.003(2)
N25 0.042(3) 0.046(3) 0.046(3) -0.019(2) 0.014(2) -0.004(2)
C61 0.042(3) 0.048(3) 0.050(3) -0.017(3) 0.011(3) -0.008(3)
N26 0.040(3) 0.046(3) 0.051(3) -0.018(3) 0.012(3) -0.008(3)
C62 0.038(3) 0.047(3) 0.049(3) -0.019(3) 0.014(3) -0.008(3)
O4 0.049(4) 0.045(3) 0.043(3) -0.016(3) 0.011(3) -0.003(3)
O5 0.042(3) 0.054(4) 0.052(4) -0.013(3) 0.006(3) -0.012(3)
O6 0.040(3) 0.049(3) 0.050(3) -0.019(3) 0.014(3) -0.010(3)
Zn5 0.0324(7) 0.0613(8) 0.0378(6) -0.0110(6) 0.0031(5) -0.0034(6)
Zn6 0.0427(7) 0.0464(7) 0.0479(7) -0.0159(6) 0.0131(6) -0.0114(6)
Zn7 0.0359(7) 0.0891(10) 0.0420(7) -0.0301(7) 0.0041(5) -0.0149(7)
Zn8 0.0568(8) 0.0509(7) 0.0450(7) -0.0276(6) 0.0083(6) -0.0142(6)
N27 0.040(3) 0.058(3) 0.049(3) -0.020(3) 0.011(2) -0.010(3)
C63 0.046(4) 0.055(3) 0.064(4) -0.013(3) 0.018(3) -0.004(3)
C64 0.056(4) 0.047(3) 0.075(4) -0.012(3) 0.017(4) 0.002(3)
N28 0.051(4) 0.057(3) 0.071(4) -0.011(3) 0.017(3) 0.014(3)
C65 0.057(4) 0.084(4) 0.075(4) -0.008(4) 0.016(4) 0.028(3)
C66 0.054(4) 0.109(5) 0.064(4) -0.010(4) 0.008(4) 0.023(4)
N29 0.049(4) 0.119(4) 0.047(3) -0.013(4) -0.001(3) 0.008(3)
C67 0.050(4) 0.134(5) 0.044(4) -0.010(4) -0.006(3) -0.008(4)
C68 0.048(4) 0.134(5) 0.045(4) -0.017(4) -0.006(3) -0.025(4)
N30 0.041(3) 0.118(5) 0.046(3) -0.027(3) 0.003(3) -0.026(3)
C69 0.040(3) 0.101(5) 0.050(4) -0.027(4) 0.008(3) -0.018(4)
C70 0.037(3) 0.077(4) 0.049(3) -0.025(3) 0.006(3) -0.015(3)
C71 0.043(4) 0.050(3) 0.045(3) -0.026(3) 0.009(3) -0.016(3)
N31 0.056(3) 0.043(3) 0.044(3) -0.029(3) 0.015(3) -0.019(3)
C72 0.050(4) 0.048(3) 0.043(3) -0.027(3) 0.015(3) -0.020(3)
C73 0.047(3) 0.050(3) 0.048(3) -0.029(3) 0.013(3) -0.021(3)
C74 0.060(4) 0.053(4) 0.056(4) -0.034(3) 0.019(3) -0.024(3)
C75 0.064(4) 0.053(3) 0.057(4) -0.037(3) 0.020(3) -0.027(3)
C76 0.060(3) 0.048(3) 0.050(3) -0.031(3) 0.016(3) -0.023(3)
N32 0.049(3) 0.049(3) 0.045(3) -0.028(3) 0.013(3) -0.019(3)
C77 0.053(3) 0.050(3) 0.050(3) -0.031(3) 0.017(3) -0.024(3)
C78 0.064(4) 0.055(3) 0.060(4) -0.034(3) 0.025(3) -0.028(3)
C79 0.064(4) 0.058(4) 0.058(4) -0.034(3) 0.022(3) -0.028(3)
C80 0.054(3) 0.059(3) 0.048(3) -0.032(3) 0.014(3) -0.024(3)
C81 0.052(4) 0.053(3) 0.045(3) -0.029(3) 0.013(3) -0.019(3)
C82 0.055(3) 0.063(4) 0.046(3) -0.027(3) 0.015(3) -0.018(3)
N33 0.059(3) 0.064(3) 0.049(3) -0.026(3) 0.012(3) -0.012(3)
C83 0.069(4) 0.061(3) 0.065(4) -0.025(3) 0.019(4) -0.003(3)
C84 0.074(4) 0.052(4) 0.078(4) -0.024(3) 0.016(4) -0.009(3)
N34 0.072(4) 0.049(3) 0.076(4) -0.019(3) 0.016(3) -0.019(3)
C85 0.073(4) 0.063(3) 0.087(5) -0.010(3) 0.017(4) -0.024(4)
C86 0.065(4) 0.075(4) 0.086(5) -0.006(3) 0.022(4) -0.024(4)
N35 0.049(3) 0.081(4) 0.084(4) -0.015(3) 0.021(3) -0.022(4)
C87 0.050(3) 0.091(5) 0.091(5) -0.018(4) 0.015(4) -0.015(4)
C88 0.049(4) 0.089(5) 0.089(5) -0.027(4) 0.008(3) -0.014(4)
N36 0.051(4) 0.082(4) 0.073(4) -0.032(3) 0.007(3) -0.020(3)
C89 0.061(4) 0.085(4) 0.067(4) -0.028(4) 0.003(3) -0.020(4)
C90 0.059(4) 0.081(4) 0.055(3) -0.024(4) 0.006(3) -0.017(3)
N37 0.049(3) 0.086(3) 0.045(3) -0.039(3) 0.005(2) -0.008(3)
C91 0.065(4) 0.099(4) 0.046(3) -0.051(4) 0.005(3) -0.020(3)
C92 0.080(4) 0.102(4) 0.054(4) -0.064(4) 0.012(3) -0.020(3)
N38 0.076(4) 0.117(4) 0.054(3) -0.076(3) 0.012(3) -0.020(3)
C93 0.076(4) 0.141(5) 0.063(4) -0.078(4) 0.011(4) -0.011(4)
C94 0.068(4) 0.158(5) 0.065(4) -0.068(4) 0.013(3) -0.011(4)
N39 0.051(3) 0.157(5) 0.059(4) -0.052(4) 0.004(3) -0.020(4)
C95 0.045(3) 0.164(5) 0.065(4) -0.029(4) 0.002(3) -0.020(4)
C96 0.046(4) 0.150(5) 0.068(4) -0.013(4) -0.004(3) -0.017(4)
N40 0.049(4) 0.131(4) 0.064(4) -0.015(3) -0.003(3) -0.005(4)
C97 0.053(4) 0.118(5) 0.060(4) -0.021(4) -0.004(3) -0.001(4)
C98 0.052(4) 0.098(4) 0.054(3) -0.029(4) 0.001(3) -0.000(4)
C99 0.046(3) 0.066(4) 0.046(3) -0.031(3) 0.009(3) -0.010(3)
N41 0.045(4) 0.053(3) 0.052(3) -0.026(3) 0.015(3) -0.010(3)
C100 0.042(4) 0.054(3) 0.047(3) -0.026(3) 0.009(3) -0.010(3)
C101 0.044(3) 0.056(3) 0.050(3) -0.027(3) 0.011(3) -0.008(3)
C102 0.054(4) 0.054(3) 0.061(4) -0.021(3) 0.023(3) -0.003(3)
C103 0.059(4) 0.051(3) 0.062(4) -0.017(3) 0.025(3) -0.005(3)
C104 0.051(4) 0.051(3) 0.058(3) -0.023(3) 0.019(3) -0.008(3)
N42 0.048(4) 0.051(3) 0.052(3) -0.024(3) 0.011(3) -0.009(3)
C105 0.050(4) 0.050(3) 0.057(3) -0.023(3) 0.017(3) -0.010(3)
C106 0.058(4) 0.047(3) 0.063(4) -0.019(3) 0.023(3) -0.007(3)
C107 0.055(4) 0.051(3) 0.062(4) -0.019(3) 0.022(3) -0.008(3)
C108 0.048(4) 0.054(3) 0.058(3) -0.025(3) 0.016(3) -0.011(3)
C109 0.045(4) 0.053(3) 0.053(4) -0.025(3) 0.013(3) -0.011(3)
C110 0.052(4) 0.059(4) 0.055(3) -0.029(3) 0.015(3) -0.015(3)
N43 0.058(3) 0.069(3) 0.064(3) -0.035(3) 0.012(3) -0.016(3)
C111 0.072(4) 0.071(4) 0.077(4) -0.045(3) 0.012(3) -0.015(4)
C112 0.078(5) 0.069(4) 0.083(4) -0.046(3) 0.016(4) -0.015(4)
N44 0.081(4) 0.067(3) 0.078(4) -0.046(3) 0.014(3) -0.025(3)
C113 0.087(5) 0.075(4) 0.082(4) -0.044(4) 0.009(4) -0.032(4)
C114 0.088(5) 0.084(4) 0.073(4) -0.043(4) 0.008(4) -0.036(4)
N45 0.081(4) 0.085(4) 0.061(3) -0.043(3) 0.003(3) -0.026(3)
C115 0.082(5) 0.092(4) 0.057(4) -0.035(4) -0.000(4) -0.015(4)
C116 0.078(4) 0.086(4) 0.059(4) -0.029(4) -0.004(3) -0.009(3)
N46 0.066(4) 0.073(3) 0.061(3) -0.027(3) 0.000(3) -0.012(3)
C117 0.063(4) 0.069(4) 0.070(4) -0.027(3) 0.003(3) -0.015(4)
C118 0.057(4) 0.071(4) 0.068(4) -0.029(3) 0.010(3) -0.018(4)
N47 0.035(3) 0.043(3) 0.042(3) -0.018(2) 0.008(2) -0.013(2)
C119 0.034(3) 0.039(3) 0.047(3) -0.019(2) 0.005(2) -0.011(3)
N48 0.038(3) 0.040(3) 0.052(3) -0.013(2) 0.003(3) -0.011(3)
C120 0.038(3) 0.040(3) 0.065(3) -0.013(3) 0.003(3) -0.011(3)
N49 0.043(3) 0.043(3) 0.057(3) -0.015(3) 0.006(3) -0.018(3)
C121 0.040(3) 0.043(3) 0.048(3) -0.024(2) 0.009(3) -0.014(3)
O7 0.039(3) 0.036(3) 0.055(3) -0.018(3) 0.004(3) -0.013(3)
O8 0.042(4) 0.044(3) 0.084(4) -0.007(3) -0.002(3) -0.005(3)
O9 0.051(3) 0.054(3) 0.048(3) -0.026(3) 0.003(3) -0.019(3)
N50 0.046(3) 0.049(3) 0.049(3) -0.024(2) 0.015(3) -0.009(3)
C122 0.049(3) 0.044(3) 0.044(3) -0.023(3) 0.014(3) -0.012(3)
N51 0.054(3) 0.046(3) 0.038(3) -0.023(3) 0.011(2) -0.010(2)
C123 0.054(3) 0.048(3) 0.045(3) -0.024(3) 0.012(3) -0.008(3)
N52 0.053(3) 0.053(3) 0.051(3) -0.025(3) 0.012(3) -0.001(3)
C124 0.049(3) 0.052(3) 0.056(3) -0.027(3) 0.011(3) -0.004(3)
O10 0.047(3) 0.043(3) 0.050(3) -0.023(3) 0.011(3) -0.008(3)
O11 0.059(4) 0.054(3) 0.052(4) -0.026(3) 0.009(3) -0.000(3)
O12 0.050(4) 0.061(4) 0.071(4) -0.030(3) 0.006(3) 0.001(3)
Cu1 0.0728(10) 0.0495(8) 0.0477(8) -0.0389(8) 0.0300(7) -0.0211(6)
Cu2 0.0649(10) 0.0448(7) 0.0425(7) -0.0310(7) 0.0178(7) -0.0167(6)
Cu3 0.0672(10) 0.0499(8) 0.0473(8) -0.0296(8) 0.0231(7) -0.0109(6)
Cu4 0.0547(9) 0.0509(8) 0.0482(8) -0.0263(7) 0.0168(7) -0.0097(6)
O13 0.078(4) 0.048(3) 0.056(4) -0.039(3) 0.027(3) -0.019(3)
O14 0.085(5) 0.049(3) 0.048(3) -0.039(4) 0.020(3) -0.017(3)
O15 0.079(5) 0.060(4) 0.055(4) -0.040(4) 0.027(3) -0.014(3)
O16 0.088(5) 0.057(4) 0.054(4) -0.042(4) 0.028(4) -0.015(3)
O17 0.078(4) 0.068(4) 0.070(5) -0.042(3) 0.012(3) -0.024(3)
O18 0.063(4) 0.063(4) 0.059(4) -0.030(3) 0.005(3) -0.018(3)
O19 0.073(4) 0.070(4) 0.105(6) -0.029(4) -0.013(4) -0.003(4)
N101 0.060(8) 0.128(10) 0.173(13) -0.048(8) -0.029(8) -0.025(9)
O101 0.073(9) 0.127(11) 0.187(14) -0.043(9) -0.032(9) -0.030(10)
O102 0.065(9) 0.146(11) 0.179(14) -0.044(8) -0.034(8) -0.004(10)
O103 0.068(9) 0.124(11) 0.172(13) -0.035(9) -0.012(9) -0.026(10)
I2 0.1194(9) 0.1033(8) 0.0568(6) -0.0865(7) 0.0253(5) -0.0246(5)
I3 0.1220(11) 0.0595(7) 0.1032(9) -0.0578(7) 0.0321(7) -0.0350(6)
I4 0.1177(11) 0.0485(6) 0.0560(7) -0.0329(6) 0.0197(6) -0.0193(5)
I5 0.243(4) 0.0652(14) 0.158(3) -0.0599(18) 0.130(3) -0.0353(14)
N106 0.202(15) 0.089(8) 0.062(8) -0.061(10) 0.031(8) -0.007(7)
O116 0.198(15) 0.099(10) 0.068(9) -0.052(11) 0.040(9) -0.013(8)
O117 0.214(16) 0.127(11) 0.070(9) -0.050(12) 0.021(9) 0.009(9)
O118 0.200(14) 0.043(7) 0.039(7) -0.064(9) 0.032(8) -0.024(5)
N102 0.108(7) 0.113(7) 0.129(7) -0.057(6) 0.050(6) -0.051(5)
O104 0.118(7) 0.125(7) 0.160(8) -0.069(6) 0.063(7) -0.068(6)
O105 0.125(8) 0.120(8) 0.157(8) -0.051(7) 0.071(7) -0.042(6)
O106 0.103(7) 0.110(7) 0.085(6) -0.050(5) 0.018(5) -0.029(5)
N103 0.143(9) 0.183(11) 0.219(10) -0.059(8) -0.023(9) -0.061(9)
O107 0.142(9) 0.179(11) 0.218(11) -0.057(8) -0.028(9) -0.066(9)
O108 0.157(10) 0.191(11) 0.222(11) -0.077(9) -0.030(9) -0.048(10)
O109 0.149(10) 0.202(12) 0.231(12) -0.038(9) -0.010(10) -0.048(10)
N105 0.060(8) 0.151(13) 0.064(8) -0.048(8) -0.003(6) -0.058(8)
O113 0.075(10) 0.163(14) 0.085(10) -0.047(9) 0.017(7) -0.074(9)
O114 0.068(9) 0.160(13) 0.079(9) -0.057(9) 0.021(7) -0.058(9)
O115 0.054(9) 0.138(13) 0.053(8) -0.012(9) -0.004(7) -0.043(8)
O202 0.097(7) 0.102(7) 0.062(5) -0.050(6) 0.016(5) -0.021(5)
O203 0.129(8) 0.096(7) 0.070(6) -0.074(7) 0.004(5) -0.017(5)
O204 0.081(6) 0.075(6) 0.072(6) 0.001(5) -0.006(5) -0.003(5)
O205 0.185(11) 0.128(9) 0.072(6) -0.116(9) 0.038(7) -0.014(6)
O206 0.085(7) 0.070(6) 0.242(14) -0.040(6) 0.069(8) -0.065(8)
O207 0.077(7) 0.102(7) 0.119(8) -0.028(6) 0.016(6) -0.043(6)
O208 0.145(10) 0.068(6) 0.162(11) -0.057(7) 0.038(8) -0.030(7)

loop_
_atom_type_symbol
_atom_type_description
_atom_type_scat_dispersion_real
_atom_type_scat_dispersion_imag
_atom_type_scat_source
C C 0.0181 0.0091
;
International Tables for Crystallography
(1992, Vol. C, Tables 4.2.6.8 and 6.1.1.4)
;
H H 0.0000 0.0000
;
International Tables for Crystallography
(1992, Vol. C, Table 6.1.1.4)
;
Cu Cu -1.9646 0.5888
;
International Tables for Crystallography
(1992, Vol. C, Tables 4.2.6.8 and 6.1.1.4)
;
I I -0.3257 6.8362
;
International Tables for Crystallography
(1992, Vol. C, Tables 4.2.6.8 and 6.1.1.4)
;
N N 0.0311 0.0180
;
International Tables for Crystallography
(1992, Vol. C, Tables 4.2.6.8 and 6.1.1.4)
;
O O 0.0492 0.0322
;
International Tables for Crystallography
(1992, Vol. C, Tables 4.2.6.8 and 6.1.1.4)
;
Zn Zn -1.5491 0.6778
;
International Tables for Crystallography
(1992, Vol. C, Tables 4.2.6.8 and 6.1.1.4)
;

loop_
_geom_angle_atom_site_label_1
_geom_angle_atom_site_label_2
_geom_angle_atom_site_label_3
_geom_angle
_geom_angle_publ_flag
N1 Zn1 N2 82.1(3) yes
N1 Zn1 N3 133.4(4) yes
N1 Zn1 N4 81.7(3) yes
N1 Zn1 N21 118.3(3) yes
N2 Zn1 N3 82.4(3) yes
N2 Zn1 N4 139.6(4) yes
N2 Zn1 N21 107.2(3) yes
N3 Zn1 N4 82.5(3) yes
N3 Zn1 N21 108.3(4) yes
N4 Zn1 N21 113.1(4) yes
N7 Zn2 N8 81.6(3) yes
N7 Zn2 N9 136.6(3) yes
N7 Zn2 N10 81.2(2) yes
N7 Zn2 N24 117.0(3) yes
N8 Zn2 N9 81.4(3) yes
N8 Zn2 N10 132.1(3) yes
N8 Zn2 N24 112.0(3) yes
N9 Zn2 N10 81.3(3) yes
N9 Zn2 N24 106.3(3) yes
N10 Zn2 N24 115.7(3) yes
N11 Zn3 N12 81.3(3) yes
N11 Zn3 N13 138.0(3) yes
N11 Zn3 N14 81.8(4) yes
N11 Zn3 N22 117.7(3) yes
N12 Zn3 N13 80.9(4) yes
N12 Zn3 N14 130.5(3) yes
N12 Zn3 N22 110.2(4) yes
N13 Zn3 N14 81.5(4) yes
N13 Zn3 N22 104.1(3) yes
N14 Zn3 N22 118.8(4) yes
N17 Zn4 N18 81.7(3) yes
N17 Zn4 N19 138.8(2) yes
N17 Zn4 N20 80.7(3) yes
N17 Zn4 N25 113.3(3) yes
N18 Zn4 N19 82.3(3) yes
N18 Zn4 N20 131.7(3) yes
N18 Zn4 N25 113.0(3) yes
N19 Zn4 N20 82.1(3) yes
N19 Zn4 N25 107.9(3) yes
N20 Zn4 N25 115.4(3) yes
Zn1 N1 C1 103.5(5) yes
Zn1 N1 C8 97.9(6) yes
Zn1 N1 C9 111.4(8) yes
C1 N1 C8 110.7(9) yes
C1 N1 C9 108.9(7) yes
C8 N1 C9 122.6(8) yes
N1 C1 C2 113.8(8) yes
C1 C2 N2 112.2(12) yes
Zn1 N2 C2 108.7(6) yes
Zn1 N2 C3 108.9(5) yes
C2 N2 C3 117.0(10) yes
N2 C3 C4 109.6(7) yes
C3 C4 N3 110.6(10) yes
Zn1 N3 C4 106.4(5) yes
Zn1 N3 C5 107.5(6) yes
C4 N3 C5 113.7(9) yes
N3 C5 C6 113.1(10) yes
C5 C6 N4 114.5(7) yes
Zn1 N4 C6 109.7(5) yes
Zn1 N4 C7 111.7(5) yes
C6 N4 C7 120.5(9) yes
N4 C7 C8 112.9(8) yes
N1 C8 C7 115.5(10) yes
N1 C9 C11 117.1(12) yes
C10 N5 C14 119.7(9) yes
C10 N5 Cu1 126.3(8) yes
C14 N5 Cu1 113.9(6) yes
N5 C10 C11 122.2(11) yes
C9 C11 C10 120.5(11) yes
C9 C11 C12 121.8(10) yes
C10 C11 C12 117.7(9) yes
C11 C12 C13 120.4(10) yes
C12 C13 C14 118.8(11) yes
N5 C14 C13 121.0(9) yes
N5 C14 C15 115.5(9) yes
C13 C14 C15 123.4(10) yes
C15 N6 C19 119.8(9) yes
C15 N6 Cu1 113.3(6) yes
C19 N6 Cu1 126.9(7) yes
C14 C15 N6 115.5(10) yes
C14 C15 C16 123.1(9) yes
N6 C15 C16 121.4(8) yes
C15 C16 C17 118.3(10) yes
C16 C17 C18 120.2(10) yes
C17 C18 C19 118.0(8) yes
C17 C18 C20 120.2(10) yes
C19 C18 C20 121.7(10) yes
N6 C19 C18 122.1(9) yes
C18 C20 N7 115.9(9) yes
Zn2 N7 C20 112.6(5) yes
Zn2 N7 C21 101.9(5) yes
Zn2 N7 C28 106.3(5) yes
C20 N7 C21 111.8(7) yes
C20 N7 C28 112.0(8) yes
C21 N7 C28 111.7(6) yes
N7 C21 C22 112.8(7) yes
C21 C22 N8 110.8(7) yes
Zn2 N8 C22 110.4(6) yes
Zn2 N8 C23 108.1(6) yes
C22 N8 C23 114.9(8) yes
N8 C23 C24 110.8(9) yes
C23 C24 N9 110.5(8) yes
Zn2 N9 C24 108.6(5) yes
Zn2 N9 C25 105.6(5) yes
C24 N9 C25 114.4(8) yes
N9 C25 C26 108.6(7) yes
C25 C26 N10 109.5(6) yes
Zn2 N10 C26 109.2(5) yes
Zn2 N10 C27 107.8(5) yes
C26 N10 C27 114.9(6) yes
N10 C27 C28 110.6(6) yes
N7 C28 C27 112.2(7) yes
Zn3 N11 C29 104.4(5) yes
Zn3 N11 C36 106.0(6) yes
Zn3 N11 C37 110.1(5) yes
C29 N11 C36 110.8(8) yes
C29 N11 C37 116.2(11) yes
C36 N11 C37 108.8(9) yes
N11 C29 C30 113.9(7) yes
C29 C30 N12 113.2(11) yes
Zn3 N12 C30 110.7(7) yes
Zn3 N12 C31 108.5(7) yes
C30 N12 C31 116.6(7) yes
N12 C31 C32 111.3(7) yes
C31 C32 N13 110.8(8) yes
Zn3 N13 C32 109.0(7) yes
Zn3 N13 C33 105.7(6) yes
C32 N13 C33 113.5(7) yes
N13 C33 C34 109.8(7) yes
C33 C34 N14 110.8(11) yes
Zn3 N14 C34 108.9(7) yes
Zn3 N14 C35 106.3(8) yes
C34 N14 C35 115.2(7) yes
N14 C35 C36 111.4(8) yes
N11 C36 C35 112.8(9) yes
N11 C37 C39 120.5(8) yes
C38 N15 C42 120.0(10) yes
C38 N15 Cu3 126.3(9) yes
C42 N15 Cu3 113.6(6) yes
N15 C38 C39 121.5(12) yes
C37 C39 C38 122.5(13) yes
C37 C39 C40 119.5(11) yes
C38 C39 C40 117.9(9) yes
C39 C40 C41 120.4(11) yes
C40 C41 C42 118.2(13) yes
N15 C42 C41 121.5(9) yes
N15 C42 C43 114.7(10) yes
C41 C42 C43 123.5(13) yes
C43 N16 C47 119.7(11) yes
C43 N16 Cu3 113.9(7) yes
C47 N16 Cu3 126.4(9) yes
C42 C43 N16 115.7(12) yes
C42 C43 C44 122.7(11) yes
N16 C43 C44 121.2(8) yes
C43 C44 C45 118.7(11) yes
C44 C45 C46 120.2(12) yes
C45 C46 C47 117.7(8) yes
C45 C46 C48 121.4(11) yes
C47 C46 C48 121.0(10) yes
N16 C47 C46 122.2(10) yes
C46 C48 N17 116.5(7) yes
Zn4 N17 C48 111.1(5) yes
Zn4 N17 C49 101.7(5) yes
Zn4 N17 C56 106.6(5) yes
C48 N17 C49 113.4(8) yes
C48 N17 C56 112.2(8) yes
C49 N17 C56 111.2(6) yes
N17 C49 C50 111.6(7) yes
C49 C50 N18 110.1(9) yes
Zn4 N18 C50 110.4(6) yes
Zn4 N18 C51 106.0(6) yes
C50 N18 C51 115.8(6) yes
N18 C51 C52 110.1(6) yes
C51 C52 N19 109.7(8) yes
Zn4 N19 C52 108.1(5) yes
Zn4 N19 C53 105.7(5) yes
C52 N19 C53 112.5(6) yes
N19 C53 C54 109.8(6) yes
C53 C54 N20 111.5(9) yes
Zn4 N20 C54 107.9(6) yes
Zn4 N20 C55 107.0(6) yes
C54 N20 C55 116.0(5) yes
N20 C55 C56 109.8(6) yes
N17 C56 C55 111.4(7) yes
Zn1 N21 C57 116.9(6) yes
Zn1 N21 C59 122.8(5) yes
C57 N21 C59 120.1(8) yes
N21 C57 N22 119.2(7) yes
N21 C57 O1 119.8(8) yes
N22 C57 O1 121.0(6) yes
Zn3 N22 C57 120.8(5) yes
Zn3 N22 C58 117.7(6) yes
C57 N22 C58 121.6(6) yes
N22 C58 N23 117.7(8) yes
N22 C58 O2 121.0(7) yes
N23 C58 O2 121.3(8) yes
C58 N23 C59 123.2(8) yes
N21 C59 N23 117.9(7) yes
N21 C59 O3 121.4(9) yes
N23 C59 O3 120.7(9) yes
Zn2 N24 C60 121.3(6) yes
Zn2 N24 C62 118.4(4) yes
C60 N24 C62 120.3(7) yes
N24 C60 N25 118.7(7) yes
N24 C60 O4 120.6(7) yes
N25 C60 O4 120.6(6) yes
Zn4 N25 C60 120.4(6) yes
Zn4 N25 C61 117.5(5) yes
C60 N25 C61 122.1(6) yes
N25 C61 N26 117.7(7) yes
N25 C61 O5 121.8(6) yes
N26 C61 O5 120.6(8) yes
C61 N26 C62 122.7(7) yes
N24 C62 N26 118.1(6) yes
N24 C62 O6 121.3(7) yes
N26 C62 O6 120.7(8) yes
N27 Zn5 N28 81.3(3) yes
N27 Zn5 N29 136.7(3) yes
N27 Zn5 N30 80.1(3) yes
N27 Zn5 N47 111.4(3) yes
N28 Zn5 N29 82.5(3) yes
N28 Zn5 N30 132.8(3) yes
N28 Zn5 N47 112.3(3) yes
N29 Zn5 N30 82.0(3) yes
N29 Zn5 N47 111.9(3) yes
N30 Zn5 N47 114.9(3) yes
N33 Zn6 N34 81.6(3) yes
N33 Zn6 N35 137.0(3) yes
N33 Zn6 N36 81.4(3) yes
N33 Zn6 N50 113.9(3) yes
N34 Zn6 N35 81.8(4) yes
N34 Zn6 N36 132.6(3) yes
N34 Zn6 N50 112.8(3) yes
N35 Zn6 N36 81.3(3) yes
N35 Zn6 N50 109.1(3) yes
N36 Zn6 N50 114.6(3) yes
N37 Zn7 N38 81.4(3) yes
N37 Zn7 N39 137.1(3) yes
N37 Zn7 N40 81.7(3) yes
N37 Zn7 N48 110.3(3) yes
N38 Zn7 N39 80.3(3) yes
N38 Zn7 N40 130.5(3) yes
N38 Zn7 N48 112.7(3) yes
N39 Zn7 N40 81.4(3) yes
N39 Zn7 N48 112.5(3) yes
N40 Zn7 N48 116.8(3) yes
N43 Zn8 N44 82.0(3) yes
N43 Zn8 N45 137.5(4) yes
N43 Zn8 N46 81.0(3) yes
N43 Zn8 N51 110.3(3) yes
N44 Zn8 N45 81.7(3) yes
N44 Zn8 N46 132.8(4) yes
N44 Zn8 N51 108.8(3) yes
N45 Zn8 N46 81.9(3) yes
N45 Zn8 N51 112.1(3) yes
N46 Zn8 N51 118.4(3) yes
Zn5 N27 C63 101.0(5) yes
Zn5 N27 C70 106.5(5) yes
Zn5 N27 C71 113.4(5) yes
C63 N27 C70 111.6(6) yes
C63 N27 C71 112.3(8) yes
C70 N27 C71 111.5(7) yes
N27 C63 C64 112.4(6) yes
C63 C64 N28 109.8(9) yes
Zn5 N28 C64 111.2(6) yes
Zn5 N28 C65 106.8(6) yes
C64 N28 C65 114.7(6) yes
N28 C65 C66 111.0(6) yes
C65 C66 N29 111.2(8) yes
Zn5 N29 C66 108.0(6) yes
Zn5 N29 C67 105.8(6) yes
C66 N29 C67 114.2(7) yes
N29 C67 C68 108.9(7) yes
C67 C68 N30 110.3(9) yes
Zn5 N30 C68 107.9(7) yes
Zn5 N30 C69 107.9(7) yes
C68 N30 C69 114.8(6) yes
N30 C69 C70 110.2(6) yes
N27 C70 C69 112.0(8) yes
N27 C71 C73 115.4(7) yes
C72 N31 C76 119.7(9) yes
C72 N31 Cu2 127.0(7) yes
C76 N31 Cu2 113.3(6) yes
N31 C72 C73 122.0(8) yes
C71 C73 C72 121.7(8) yes
C71 C73 C74 120.3(9) yes
C72 C73 C74 118.0(8) yes
C73 C74 C75 120.0(10) yes
C74 C75 C76 118.9(9) yes
N31 C76 C75 121.2(8) yes
N31 C76 C77 115.2(9) yes
C75 C76 C77 123.6(9) yes
C77 N32 C81 119.8(8) yes
C77 N32 Cu2 114.2(6) yes
C81 N32 Cu2 125.8(7) yes
C76 C77 N32 115.3(8) yes
C76 C77 C78 123.5(9) yes
N32 C77 C78 121.2(8) yes
C77 C78 C79 118.7(10) yes
C78 C79 C80 120.2(9) yes
C79 C80 C81 117.7(8) yes
C79 C80 C82 122.2(9) yes
C81 C80 C82 120.0(10) yes
N32 C81 C80 122.2(9) yes
C80 C82 N33 115.0(7) yes
Zn6 N33 C82 110.7(5) yes
Zn6 N33 C83 103.3(5) yes
Zn6 N33 C90 105.8(6) yes
C82 N33 C83 112.6(9) yes
C82 N33 C90 111.7(7) yes
C83 N33 C90 112.3(7) yes
N33 C83 C84 112.6(6) yes
C83 C84 N34 111.0(10) yes
Zn6 N34 C84 110.5(6) yes
Zn6 N34 C85 107.0(7) yes
C84 N34 C85 115.9(7) yes
N34 C85 C86 111.7(7) yes
C85 C86 N35 111.0(8) yes
Zn6 N35 C86 108.5(7) yes
Zn6 N35 C87 106.8(6) yes
C86 N35 C87 113.2(7) yes
N35 C87 C88 110.2(7) yes
C87 C88 N36 110.9(10) yes
Zn6 N36 C88 109.2(7) yes
Zn6 N36 C89 106.3(7) yes
C88 N36 C89 114.7(6) yes
N36 C89 C90 110.3(7) yes
N33 C90 C89 113.1(8) yes
Zn7 N37 C91 102.9(5) yes
Zn7 N37 C98 106.1(4) yes
Zn7 N37 C99 110.8(5) yes
C91 N37 C98 112.2(7) yes
C91 N37 C99 111.1(7) yes
C98 N37 C99 113.2(8) yes
N37 C91 C92 112.4(7) yes
C91 C92 N38 110.5(6) yes
Zn7 N38 C92 109.7(6) yes
Zn7 N38 C93 107.4(6) yes
C92 N38 C93 115.1(9) yes
N38 C93 C94 110.1(10) yes
C93 C94 N39 108.8(9) yes
Zn7 N39 C94 109.0(5) yes
Zn7 N39 C95 104.4(6) yes
C94 N39 C95 111.8(9) yes
N39 C95 C96 109.5(10) yes
C95 C96 N40 110.4(7) yes
Zn7 N40 C96 109.0(6) yes
Zn7 N40 C97 107.1(5) yes
C96 N40 C97 115.1(8) yes
N40 C97 C98 110.7(7) yes
N37 C98 C97 111.8(8) yes
N37 C99 C101 116.9(8) yes
C100 N41 C104 120.3(8) yes
C100 N41 Cu4 125.3(6) yes
C104 N41 Cu4 114.4(6) yes
N41 C100 C101 121.9(7) yes
C99 C101 C100 121.1(8) yes
C99 C101 C102 121.2(9) yes
C100 C101 C102 117.7(8) yes
C101 C102 C103 120.4(9) yes
C102 C103 C104 118.5(7) yes
N41 C104 C103 121.0(8) yes
N41 C104 C105 115.7(8) yes
C103 C104 C105 123.3(7) yes
C105 N42 C109 119.6(7) yes
C105 N42 Cu4 113.6(6) yes
C109 N42 Cu4 126.7(6) yes
C104 C105 N42 115.0(7) yes
C104 C105 C106 123.6(8) yes
N42 C105 C106 121.4(8) yes
C105 C106 C107 118.8(8) yes
C106 C107 C108 120.0(7) yes
C107 C108 C109 117.9(8) yes
C107 C108 C110 120.3(8) yes
C109 C108 C110 121.7(9) yes
N42 C109 C108 122.2(8) yes
C108 C110 N43 117.0(10) yes
Zn8 N43 C110 111.6(6) yes
Zn8 N43 C111 102.1(5) yes
Zn8 N43 C118 106.1(5) yes
C110 N43 C111 112.5(7) yes
C110 N43 C118 111.7(7) yes
C111 N43 C118 112.3(8) yes
N43 C111 C112 112.5(9) yes
C111 C112 N44 111.0(7) yes
Zn8 N44 C112 109.8(5) yes
Zn8 N44 C113 107.4(6) yes
C112 N44 C113 115.9(10) yes
N44 C113 C114 112.1(12) yes
C113 C114 N45 110.8(7) yes
Zn8 N45 C114 108.7(5) yes
Zn8 N45 C115 105.7(5) yes
C114 N45 C115 113.2(9) yes
N45 C115 C116 109.3(9) yes
C115 C116 N46 110.5(7) yes
Zn8 N46 C116 108.6(5) yes
Zn8 N46 C117 107.4(5) yes
C116 N46 C117 115.3(8) yes
N46 C117 C118 110.2(7) yes
N43 C118 C117 111.9(7) yes
Zn5 N47 C119 123.1(5) yes
Zn5 N47 C121 116.3(6) yes
C119 N47 C121 120.1(5) yes
N47 C119 N48 119.1(7) yes
N47 C119 O7 120.3(6) yes
N48 C119 O7 120.5(8) yes
Zn7 N48 C119 119.3(6) yes
Zn7 N48 C120 118.7(5) yes
C119 N48 C120 121.9(8) yes
N48 C120 N49 117.4(6) yes
N48 C120 O8 122.1(9) yes
N49 C120 O8 120.4(8) yes
C120 N49 C121 123.3(7) yes
N47 C121 N49 118.0(8) yes
N47 C121 O9 120.7(6) yes
N49 C121 O9 121.2(7) yes
Zn6 N50 C122 121.0(6) yes
Zn6 N50 C124 118.5(6) yes
C122 N50 C124 120.5(6) yes
N50 C122 N51 119.1(8) yes
N50 C122 O10 120.0(6) yes
N51 C122 O10 120.9(8) yes
Zn8 N51 C122 122.2(6) yes
Zn8 N51 C123 116.4(5) yes
C122 N51 C123 121.5(8) yes
N51 C123 N52 118.2(6) yes
N51 C123 O11 120.9(9) yes
N52 C123 O11 120.8(8) yes
C123 N52 C124 122.7(8) yes
N50 C124 N52 117.8(8) yes
N50 C124 O12 121.1(7) yes
N52 C124 O12 121.1(9) yes
N5 Cu1 N6 81.0(4) yes
N5 Cu1 O13 97.2(4) yes
N5 Cu1 O14 172.5(4) yes
N6 Cu1 O13 170.4(3) yes
N6 Cu1 O14 98.0(3) yes
O13 Cu1 O14 82.6(4) yes
O13 Cu1 O17 94.9(3) yes
O14 Cu1 O17 89.6(3) yes
N5 Cu1 O17 97.9(3) yes
N6 Cu1 O17 94.7(3) yes
N31 Cu2 N32 81.7(3) yes
N31 Cu2 O13 98.5(3) yes
N31 Cu2 O14 168.7(3) yes
N32 Cu2 O13 174.1(3) yes
N32 Cu2 O14 96.0(3) yes
O13 Cu2 O14 82.6(3) yes
O13 Cu2 O18 91.0(3) yes
O14 Cu2 O18 96.6(3) yes
N32 Cu2 O18 94.9(3) yes
N31 Cu2 O18 94.6(3) yes
N15 Cu3 N16 81.8(4) yes
N15 Cu3 O15 97.3(4) yes
N15 Cu3 O16 165.9(4) yes
N16 Cu3 O15 170.5(3) yes
N16 Cu3 O16 96.2(4) yes
O15 Cu3 O16 82.4(4) yes
O15 Cu3 O19 98.1(3) yes
O16 Cu3 O19 99.1(3) yes
N16 Cu3 O19 91.4(3) yes
N15 Cu3 O19 94.9(4) yes
N41 Cu4 N42 81.3(3) yes
N41 Cu4 O15 95.2(3) yes
N41 Cu4 O16 167.5(4) yes
N41 Cu4 I1 93.9(3) yes
N41 Cu4 O20 94.4(3) yes
N42 Cu4 O15 165.3(3) yes
N42 Cu4 O16 98.0(3) yes
N42 Cu4 I1 91.5(3) yes
N42 Cu4 O20 91.8(3) yes
O15 Cu4 O16 82.4(4) yes
O15 Cu4 I1 103.0(3) yes
O15 Cu4 O20 102.7(3) yes
O16 Cu4 I1 98.6(3) yes
O16 Cu4 O20 98.0(3) yes
Cu1 O13 Cu2 96.2(3) yes
Cu1 O14 Cu2 97.2(3) yes
Cu3 O15 Cu4 97.0(4) yes
Cu3 O16 Cu4 98.2(4) yes
O101 N101 O102 120.0 yes
O101 N101 O103 120.0 yes
O102 N101 O103 120.0 yes
O116 N106 O117 120.0 yes
O116 N106 O118 120.0 yes
O117 N106 O118 120.0 yes
O110 N104 O111 120.0 yes
O110 N104 O112 120.0 yes
O111 N104 O112 120.0 yes
O119 N107 O120 120.0 yes
O119 N107 O121 120.0 yes
O120 N107 O121 120.0 yes
O104 N102 O105 120.0 yes
O104 N102 O106 120.0 yes
O105 N102 O106 120.0 yes
O107 N103 O108 120.0 yes
O107 N103 O109 120.0 yes
O108 N103 O109 120.0 yes
O113 N105 O114 120.0 yes
O113 N105 O115 120.0 yes
O114 N105 O115 120.0 yes

loop_
_geom_bond_atom_site_label_1
_geom_bond_atom_site_label_2
_geom_bond_distance
_geom_bond_publ_flag
Zn1 N1 2.267(8) yes
Zn1 N2 2.065(8) yes
Zn1 N3 2.173(7) yes
Zn1 N4 2.073(7) yes
Zn1 N21 1.967(8) yes
Zn2 N7 2.236(7) yes
Zn2 N8 2.120(8) yes
Zn2 N9 2.172(7) yes
Zn2 N10 2.121(5) yes
Zn2 N24 1.976(7) yes
Zn3 N11 2.218(7) yes
Zn3 N12 2.135(10) yes
Zn3 N13 2.167(8) yes
Zn3 N14 2.132(11) yes
Zn3 N22 1.981(6) yes
Zn4 N17 2.238(6) yes
Zn4 N18 2.109(9) yes
Zn4 N19 2.142(6) yes
Zn4 N20 2.139(9) yes
Zn4 N25 1.998(5) yes
N1 C1 1.510(12) yes
N1 C8 1.469(11) yes
N1 C9 1.513(17) yes
C1 C2 1.452(15) yes
C2 N2 1.445(17) yes
N2 C3 1.488(11) yes
C3 C4 1.481(11) yes
C4 N3 1.464(14) yes
N3 C5 1.462(11) yes
C5 C6 1.461(15) yes
C6 N4 1.445(10) yes
N4 C7 1.455(14) yes
C7 C8 1.462(14) yes
C9 C11 1.517(15) yes
N5 C10 1.340(12) yes
N5 C14 1.346(15) yes
N5 Cu1 2.009(8) yes
C10 C11 1.388(14) yes
C11 C12 1.378(17) yes
C12 C13 1.378(15) yes
C13 C14 1.386(14) yes
C14 C15 1.470(12) yes
N6 C15 1.341(13) yes
N6 C19 1.339(11) yes
N6 Cu1 2.035(9) yes
C15 C16 1.388(16) yes
C16 C17 1.384(12) yes
C17 C18 1.385(15) yes
C18 C19 1.383(15) yes
C18 C20 1.527(13) yes
C20 N7 1.487(13) yes
N7 C21 1.483(14) yes
N7 C28 1.486(8) yes
C21 C22 1.464(11) yes
C22 N8 1.476(10) yes
N8 C23 1.475(13) yes
C23 C24 1.493(13) yes
C24 N9 1.460(13) yes
N9 C25 1.472(8) yes
C25 C26 1.496(14) yes
C26 N10 1.486(10) yes
N10 C27 1.470(9) yes
C27 C28 1.482(10) yes
N11 C29 1.481(13) yes
N11 C36 1.489(17) yes
N11 C37 1.477(13) yes
C29 C30 1.455(17) yes
C30 N12 1.459(12) yes
N12 C31 1.475(11) yes
C31 C32 1.476(15) yes
C32 N13 1.468(15) yes
N13 C33 1.468(14) yes
C33 C34 1.483(18) yes
C34 N14 1.481(13) yes
N14 C35 1.468(11) yes
C35 C36 1.467(15) yes
C37 C39 1.524(14) yes
N15 C38 1.344(12) yes
N15 C42 1.335(18) yes
N15 Cu3 2.024(9) yes
C38 C39 1.387(16) yes
C39 C40 1.38(2) yes
C40 C41 1.379(13) yes
C41 C42 1.386(16) yes
C42 C43 1.488(13) yes
N16 C43 1.338(15) yes
N16 C47 1.342(11) yes
N16 Cu3 1.995(11) yes
C43 C44 1.388(19) yes
C44 C45 1.381(12) yes
C45 C46 1.381(16) yes
C46 C47 1.386(17) yes
C46 C48 1.521(12) yes
C48 N17 1.472(10) yes
N17 C49 1.484(11) yes
N17 C56 1.494(14) yes
C49 C50 1.479(16) yes
C50 N18 1.468(9) yes
N18 C51 1.475(8) yes
C51 C52 1.487(11) yes
C52 N19 1.474(14) yes
N19 C53 1.476(12) yes
C53 C54 1.479(15) yes
C54 N20 1.465(8) yes
N20 C55 1.478(9) yes
C55 C56 1.479(9) yes
N21 C57 1.376(8) yes
N21 C59 1.366(12) yes
C57 N22 1.361(12) yes
C57 O1 1.237(11) yes
N22 C58 1.354(12) yes
C58 N23 1.351(10) yes
C58 O2 1.266(12) yes
N23 C59 1.362(12) yes
C59 O3 1.239(10) yes
N24 C60 1.375(8) yes
N24 C62 1.369(11) yes
C60 N25 1.361(10) yes
C60 O4 1.232(11) yes
N25 C61 1.346(12) yes
C61 N26 1.361(8) yes
C61 O5 1.263(10) yes
N26 C62 1.360(10) yes
C62 O6 1.243(7) yes
Zn5 N27 2.268(6) yes
Zn5 N28 2.101(8) yes
Zn5 N29 2.147(7) yes
Zn5 N30 2.128(10) yes
Zn5 N47 1.963(5) yes
Zn6 N33 2.232(7) yes
Zn6 N34 2.111(9) yes
Zn6 N35 2.168(7) yes
Zn6 N36 2.124(9) yes
Zn6 N50 1.971(6) yes
Zn7 N37 2.215(7) yes
Zn7 N38 2.145(8) yes
Zn7 N39 2.187(8) yes
Zn7 N40 2.124(6) yes
Zn7 N48 2.001(8) yes
Zn8 N43 2.240(7) yes
Zn8 N44 2.108(8) yes
Zn8 N45 2.165(7) yes
Zn8 N46 2.111(6) yes
Zn8 N51 1.983(8) yes
N27 C63 1.479(10) yes
N27 C70 1.486(14) yes
N27 C71 1.487(10) yes
C63 C64 1.475(15) yes
C64 N28 1.475(10) yes
N28 C65 1.480(9) yes
C65 C66 1.476(12) yes
C66 N29 1.458(15) yes
N29 C67 1.476(15) yes
C67 C68 1.484(17) yes
C68 N30 1.481(9) yes
N30 C69 1.474(10) yes
C69 C70 1.479(11) yes
C71 C73 1.529(12) yes
N31 C72 1.336(10) yes
N31 C76 1.344(12) yes
N31 Cu2 2.029(9) yes
C72 C73 1.390(14) yes
C73 C74 1.380(13) yes
C74 C75 1.378(13) yes
C75 C76 1.382(15) yes
C76 C77 1.492(12) yes
N32 C77 1.340(13) yes
N32 C81 1.338(11) yes
N32 Cu2 2.002(8) yes
C77 C78 1.385(13) yes
C78 C79 1.385(13) yes
C79 C80 1.380(15) yes
C80 C81 1.386(12) yes
C80 C82 1.535(13) yes
C82 N33 1.484(12) yes
N33 C83 1.481(11) yes
N33 C90 1.485(14) yes
C83 C84 1.467(14) yes
C84 N34 1.469(13) yes
N34 C85 1.477(10) yes
C85 C86 1.469(15) yes
C86 N35 1.474(14) yes
N35 C87 1.464(14) yes
C87 C88 1.483(16) yes
C88 N36 1.476(12) yes
N36 C89 1.478(11) yes
C89 C90 1.465(14) yes
N37 C91 1.481(14) yes
N37 C98 1.482(9) yes
N37 C99 1.482(13) yes
C91 C92 1.467(10) yes
C92 N38 1.475(11) yes
N38 C93 1.479(14) yes
C93 C94 1.486(14) yes
C94 N39 1.482(14) yes
N39 C95 1.470(11) yes
C95 C96 1.480(17) yes
C96 N40 1.484(12) yes
N40 C97 1.466(12) yes
C97 C98 1.478(11) yes
C99 C101 1.518(13) yes
N41 C100 1.334(11) yes
N41 C104 1.337(11) yes
N41 Cu4 2.003(8) yes
C100 C101 1.389(12) yes
C101 C102 1.384(11) yes
C102 C103 1.377(13) yes
C103 C104 1.392(13) yes
C104 C105 1.481(12) yes
N42 C105 1.340(12) yes
N42 C109 1.340(11) yes
N42 Cu4 2.033(7) yes
C105 C106 1.386(11) yes
C106 C107 1.382(14) yes
C107 C108 1.383(13) yes
C108 C109 1.387(11) yes
C108 C110 1.523(14) yes
C110 N43 1.497(13) yes
N43 C111 1.468(13) yes
N43 C118 1.492(9) yes
C111 C112 1.472(11) yes
C112 N44 1.472(12) yes
N44 C113 1.468(13) yes
C113 C114 1.473(15) yes
C114 N45 1.473(12) yes
N45 C115 1.469(11) yes
C115 C116 1.486(14) yes
C116 N46 1.479(10) yes
N46 C117 1.469(12) yes
C117 C118 1.474(11) yes
N47 C119 1.366(11) yes
N47 C121 1.372(10) yes
C119 N48 1.365(7) yes
C119 O7 1.239(9) yes
N48 C120 1.355(10) yes
C120 N49 1.349(12) yes
C120 O8 1.260(8) yes
N49 C121 1.358(8) yes
C121 O9 1.229(11) yes
N50 C122 1.371(12) yes
N50 C124 1.372(12) yes
C122 N51 1.361(8) yes
C122 O10 1.239(11) yes
N51 C123 1.356(12) yes
C123 N52 1.347(12) yes
C123 O11 1.269(8) yes
N52 C124 1.365(9) yes
C124 O12 1.231(12) yes
Cu1 O13 1.969(9) yes
Cu1 O14 1.929(8) yes
Cu1 O17 2.271(8) no
Cu2 O13 1.944(8) yes
Cu2 O14 1.952(8) yes
Cu2 O18 2.333(7) no
Cu3 O15 1.944(9) yes
Cu3 O16 1.955(8) yes
Cu3 O19 2.284(8) no
Cu4 O15 1.972(8) yes
Cu4 O16 1.926(9) yes
Cu4 I1 2.581(6) yes
Cu4 O20 2.221(9) yes
N101 O101 1.25 yes
N101 O102 1.25 yes
N101 O103 1.25 yes
N106 O116 1.25 yes
N106 O117 1.25 yes
N106 O118 1.25 yes
N104 O110 1.25 yes
N104 O111 1.25 yes
N104 O112 1.25 yes
N107 O119 1.25 yes
N107 O120 1.25 yes
N107 O121 1.25 yes
N102 O104 1.25 yes
N102 O105 1.25 yes
N102 O106 1.25 yes
N103 O107 1.25 yes
N103 O108 1.25 yes
N103 O109 1.25 yes
N105 O113 1.25 yes
N105 O114 1.25 yes
N105 O115 1.25 yes

loop_
_platon_squeeze_void_nr
_platon_squeeze_void_average_x
_platon_squeeze_void_average_y
_platon_squeeze_void_average_z
_platon_squeeze_void_volume
_platon_squeeze_void_count_electrons
_platon_squeeze_void_content
1 0.227 0.696 0.196 1714 582 ' '
2 0.345 0.424 0.336 9 4 ' '
3 0.483 0.302 0.837 6 0 ' '
4 0.517 0.698 0.163 5 1 ' '
5 0.655 0.576 0.664 9 6 ' '
